data_1570224
loop_
_publ_author_name
'Guo, Yumeng'
'Torchon, Herdya S.'
'Zhu, Yikun'
'Wei, Zheng'
'Zhang, Zhenyi'
'Han, Haixiang'
'Petrukhina, Marina A.'
'Zhou, Zheng'

_publ_section_title
;
 Stepwise deprotonation of truxene: structures, metal complexation, and
 charge-dependent optical properties.
;
_journal_issue 45
_journal_name_full 'Chemical science'
_journal_page_first 13219
_journal_page_last 13227
_journal_paper_doi 10.1039/d3sc04885c
_journal_volume 14
_journal_year 2023
_chemical_formula_moiety 'C51 H64 Cs2 O12'
_chemical_formula_sum 'C51 H64 Cs2 O12'
_chemical_formula_weight 1134.84
_space_group_crystal_system monoclinic
_space_group_IT_number 14
_space_group_name_Hall '-P 2ybc'
_space_group_name_H-M_alt 'P 1 21/c 1'
_atom_sites_solution_hydrogens geom
_atom_sites_solution_primary dual
_atom_sites_solution_secondary difmap
_audit_creation_date 2021-06-09
_audit_creation_method
;
Olex2 1.3
(compiled 2020.11.12 svn.r5f609507 for OlexSys, GUI svn.r6226)
;
_audit_update_record
;
2023-08-18 deposited with the CCDC.	2023-10-31 downloaded from the CCDC.
;
_cell_angle_alpha 90
_cell_angle_beta 118.744(2)
_cell_angle_gamma 90
_cell_formula_units_Z 4
_cell_length_a 21.0136(10)
_cell_length_b 12.7649(6)
_cell_length_c 21.1357(10)
_cell_measurement_reflns_used 9752
_cell_measurement_temperature 100(2)
_cell_measurement_theta_max 30.56
_cell_measurement_theta_min 2.97
_cell_volume 4970.8(4)
_computing_cell_refinement 'SAINT V8.38A (Bruker, 2018)'
_computing_data_collection 'APEX3 v.2017.3-0 (Bruker AXS Inc., 2017)'
_computing_data_reduction 'SAINT V8.38A (Bruker, 2018)'
_computing_molecular_graphics 'Olex2 1.3 (Dolomanov et al., 2009)'
_computing_publication_material 'Olex2 1.3 (Dolomanov et al., 2009)'
_computing_structure_refinement 'SHELXL 2018/3 (Sheldrick, 2018)'
_computing_structure_solution 'SHELXT 2018/2 (Sheldrick, 2018)'
_diffrn_ambient_temperature 100(2)
_diffrn_detector_area_resol_mean 10.42
_diffrn_measured_fraction_theta_full 0.998
_diffrn_measured_fraction_theta_max 0.998
_diffrn_measurement_device_type 'Bruker D8 Venture PHOTON 100 CMOS'
_diffrn_measurement_method 'phi and omega scans'
_diffrn_radiation_monochromator graphite
_diffrn_radiation_type MoK\a
_diffrn_radiation_wavelength 0.71073
_diffrn_reflns_av_R_equivalents 0.0561
_diffrn_reflns_av_unetI/netI 0.0223
_diffrn_reflns_Laue_measured_fraction_full 0.998
_diffrn_reflns_Laue_measured_fraction_max 0.998
_diffrn_reflns_limit_h_max 28
_diffrn_reflns_limit_h_min -28
_diffrn_reflns_limit_k_max 17
_diffrn_reflns_limit_k_min -17
_diffrn_reflns_limit_l_max 28
_diffrn_reflns_limit_l_min -28
_diffrn_reflns_number 137974
_diffrn_reflns_point_group_measured_fraction_full 0.998
_diffrn_reflns_point_group_measured_fraction_max 0.998
_diffrn_reflns_theta_full 25.242
_diffrn_reflns_theta_max 28.289
_diffrn_reflns_theta_min 2.897
_diffrn_source 'fine-focus sealed tube'
_diffrn_source_current 30.0
_diffrn_source_power 1.5
_diffrn_source_voltage 50.0
_exptl_absorpt_coefficient_mu 1.527
_exptl_absorpt_correction_T_max 0.6987
_exptl_absorpt_correction_T_min 0.6168
_exptl_absorpt_correction_type multi-scan
_exptl_absorpt_process_details
;
SADABS-2016/2 (Bruker, 2016/2) was used for absorption correction.
wR2(int) was 0.0728 before and 0.0607 after correction.
The Ratio of minimum to maximum transmission is 0.8828.
The \l/2 correction factor is not present.
;
_exptl_crystal_colour orange
_exptl_crystal_colour_primary orange
_exptl_crystal_density_diffrn 1.516
_exptl_crystal_density_meas ?
_exptl_crystal_density_method none
_exptl_crystal_description block
_exptl_crystal_F_000 2304
_exptl_crystal_size_max 0.12
_exptl_crystal_size_mid 0.06
_exptl_crystal_size_min 0.04
_refine_diff_density_max 1.120
_refine_diff_density_min -1.131
_refine_diff_density_rms 0.083
_refine_ls_extinction_method none
_refine_ls_goodness_of_fit_ref 1.334
_refine_ls_hydrogen_treatment constr
_refine_ls_matrix_type full
_refine_ls_number_parameters 1156
_refine_ls_number_reflns 12308
_refine_ls_number_restraints 3277
_refine_ls_restrained_S_all 1.192
_refine_ls_R_factor_all 0.0492
_refine_ls_R_factor_gt 0.0410
_refine_ls_shift/su_max 0.001
_refine_ls_shift/su_mean 0.000
_refine_ls_structure_factor_coef Fsqd
_refine_ls_weighting_details 'w=1/[\s^2^(Fo^2^)+10.7241P] where P=(Fo^2^+2Fc^2^)/3'
_refine_ls_weighting_scheme calc
_refine_ls_wR_factor_gt 0.0731
_refine_ls_wR_factor_ref 0.0751
_reflns_Friedel_coverage 0.000
_reflns_number_gt 10973
_reflns_number_total 12308
_reflns_threshold_expression 'I > 2\s(I)'
_cod_data_source_file d3sc04885c2.cif
_cod_data_source_block str2973
_cod_depositor_comments
;
The following automatic conversions were performed:

data item '_exptl_crystal_density_meas' value 'not measured' was
changed to '?' -- the value is perceived as not measured.

Automatic conversion script
Id: cif_fix_values 8170 2020-07-09 18:12:32Z antanas 

 Adding full bibliography for 1570220--1570225.cif.
;
_cod_database_code 1570224
_shelx_shelxl_version_number 2018/3
_shelx_space_group_comment
;
The symmetry employed for this shelxl refinement 
is uniquely defined by the following loop, which 
should always be used as a source of symmetry 
information in preference to the above space-group 
names. They are only intended as comments.
;
_shelx_estimated_absorpt_t_max 0.941
_shelx_estimated_absorpt_t_min 0.838
_olex2_refinement_description
;
1. Fixed Uiso
 At 1.2 times of:
  All C(H) groups, All C(H,H) groups
2. Restrained distances
 C8-C26 \\sim C8A-C26A
 with sigma of 0.04
 C7-C10 \\sim C7A-C10A
 with sigma of 0.04
 C1-C2 \\sim C1A-C2A
 with sigma of 0.02
 C1-C21 \\sim C1A-C21A
 with sigma of 0.02
 C9-C21 \\sim C9A-C21A
 with sigma of 0.04
 C2-C18 \\sim C2A-C18A
 with sigma of 0.02
 C13-C22 \\sim C13A-C22A
 with sigma of 0.04
 C3-C11 \\sim C3A-C11A
 with sigma of 0.02
 C3-C22 \\sim C3A-C22A
 with sigma of 0.02
 C16-C23 \\sim C16A-C23A
 with sigma of 0.04
 C4-C9 \\sim C4A-C9A
 with sigma of 0.02
 C4-C15 \\sim C4A-C15A
 with sigma of 0.02
 C4-C25 \\sim C4A-C25A
 with sigma of 0.02
 C6-C20 \\sim C6A-C20A
 with sigma of 0.04
 C5-C14 \\sim C5A-C14A
 with sigma of 0.02
 C5-C18 \\sim C5A-C18A
 with sigma of 0.02
 C5-C24 \\sim C5A-C24A
 with sigma of 0.02
 C11-C25 \\sim C11A-C25A
 with sigma of 0.04
 C12-C20 \\sim C12A-C20A
 with sigma of 0.04
 C6-C8 \\sim C6A-C8A
 with sigma of 0.02
 C6-C16 \\sim C6A-C16A
 with sigma of 0.02
 C15-C25 \\sim C15A-C25A
 with sigma of 0.04
 C7-C9 \\sim C7A-C9A
 with sigma of 0.02
 C7-C12 \\sim C7A-C12A
 with sigma of 0.02
 C7-C24 \\sim C7A-C24A
 with sigma of 0.02
 C8-C17 \\sim C8A-C17A
 with sigma of 0.02
 C9-C14 \\sim C9A-C14A
 with sigma of 0.02
 C7-C23 \\sim C7A-C23A
 with sigma of 0.04
 C8-C16 \\sim C8A-C16A
 with sigma of 0.04
 C10-C12 \\sim C10A-C12A
 with sigma of 0.02
 C10-C15 \\sim C10A-C15A
 with sigma of 0.02
 C9-C12 \\sim C9A-C12A
 with sigma of 0.04
 C10-C26 \\sim C10A-C26A
 with sigma of 0.02
 C9-C25 \\sim C9A-C25A
 with sigma of 0.04
 C10-C17 \\sim C10A-C17A
 with sigma of 0.04
 C11-C19 \\sim C11A-C19A
 with sigma of 0.02
 C11-C13 \\sim C11A-C13A
 with sigma of 0.04
 C12-C23 \\sim C12A-C23A
 with sigma of 0.02
 C12-C15 \\sim C12A-C15A
 with sigma of 0.04
 C12-C26 \\sim C12A-C26A
 with sigma of 0.04
 C13-C15 \\sim C13A-C15A
 with sigma of 0.02
 C14-C18 \\sim C14A-C18A
 with sigma of 0.04
 C13-C19 \\sim C13A-C19A
 with sigma of 0.02
 C13-C27 \\sim C13A-C27A
 with sigma of 0.02
 C15-C27 \\sim C15A-C27A
 with sigma of 0.04
 C14-C21 \\sim C14A-C21A
 with sigma of 0.02
 C16-C20 \\sim C16A-C20A
 with sigma of 0.02
 C17-C23 \\sim C17A-C23A
 with sigma of 0.02
 C17-C26 \\sim C17A-C26A
 with sigma of 0.02
 C6-C17 \\sim C6A-C17A
 with sigma of 0.04
 C19-C25 \\sim C19A-C25A
 with sigma of 0.02
 C7-C14 \\sim C7A-C14A
 with sigma of 0.04
 C20-C23 \\sim C20A-C23A
 with sigma of 0.02
 C8-C23 \\sim C8A-C23A
 with sigma of 0.04
 C22-C27 \\sim C22A-C27A
 with sigma of 0.02
 C9-C15 \\sim C9A-C15A
 with sigma of 0.04
 C9-C24 \\sim C9A-C24A
 with sigma of 0.04
 C10-C13 \\sim C10A-C13A
 with sigma of 0.04
 C10-C23 \\sim C10A-C23A
 with sigma of 0.04
 C11-C22 \\sim C11A-C22A
 with sigma of 0.04
 C12-C17 \\sim C12A-C17A
 with sigma of 0.04
 C12-C24 \\sim C12A-C24A
 with sigma of 0.04
 C13-C25 \\sim C13A-C25A
 with sigma of 0.04
 C14-C24 \\sim C14A-C24A
 with sigma of 0.04
 C15-C19 \\sim C15A-C19A
 with sigma of 0.04
 C15-C26 \\sim C15A-C26A
 with sigma of 0.04
 C17-C20 \\sim C17A-C20A
 with sigma of 0.04
 C1-C14 \\sim C1A-C14A
 with sigma of 0.04
 C18-C24 \\sim C18A-C24A
 with sigma of 0.04
 C1-C18 \\sim C1A-C18A
 with sigma of 0.04
 C19-C27 \\sim C19A-C27A
 with sigma of 0.04
 C2-C5 \\sim C2A-C5A
 with sigma of 0.04
 C2-C21 \\sim C2A-C21A
 with sigma of 0.04
 C3-C19 \\sim C3A-C19A
 with sigma of 0.04
 C3-C27 \\sim C3A-C27A
 with sigma of 0.04
 C23-C26 \\sim C23A-C26A
 with sigma of 0.04
 C4-C7 \\sim C4A-C7A
 with sigma of 0.04
 C4-C10 \\sim C4A-C10A
 with sigma of 0.04
 C4-C13 \\sim C4A-C13A
 with sigma of 0.04
 C4-C14 \\sim C4A-C14A
 with sigma of 0.04
 C4-C19 \\sim C4A-C19A
 with sigma of 0.04
 C5-C7 \\sim C5A-C7A
 with sigma of 0.04
 C5-C9 \\sim C5A-C9A
 with sigma of 0.04
 C5-C21 \\sim C5A-C21A
 with sigma of 0.04
 O005-C00J \\sim O0-C00K
 with sigma of 0.02
 O005-C00Y \\sim O0-C1B
 with sigma of 0.02
 C00J-C00Y \\sim C00K-C1B
 with sigma of 0.04
 C00W-C016 \\sim C00X-C1D
 with sigma of 0.04
 O005-C00W \\sim O0-C00X
 with sigma of 0.04
 O008-C00J \\sim O1-C00K
 with sigma of 0.04
 Cs2-O005 \\sim Cs2-O0
 with sigma of 0.02
 O00B-C01I \\sim O2-C01J
 with sigma of 0.04
 O00C-C00Y \\sim O3-C1B
 with sigma of 0.04
 O00D-C015 \\sim O4-C1C
 with sigma of 0.04
 C01I-C01T \\sim C01J-C01U
 with sigma of 0.04
 O00E-C01O \\sim O00F-C01P
 with sigma of 0.04
 C00F-C015 \\sim C28-C1C
 with sigma of 0.04
 O008-C00F \\sim O1-C28
 with sigma of 0.02
 O008-C015 \\sim O1-C1C
 with sigma of 0.02
 O00B-C011 \\sim O2-C0
 with sigma of 0.02
 O00B-C01B \\sim O2-C01C
 with sigma of 0.02
 O005-C00F \\sim O0-C28
 with sigma of 0.04
 O00C-C00W \\sim O3-C00X
 with sigma of 0.02
 O00C-C016 \\sim O3-C1D
 with sigma of 0.02
 O008-C01E \\sim O1-C01F
 with sigma of 0.04
 O00B-C016 \\sim O2-C1D
 with sigma of 0.04
 O00D-C01E \\sim O4-C01F
 with sigma of 0.02
 O00D-C01O \\sim O4-C01P
 with sigma of 0.02
 O00C-C011 \\sim O3-C0
 with sigma of 0.04
 O00E-C01I \\sim O00F-C01J
 with sigma of 0.02
 O00E-C01T \\sim O00F-C01U
 with sigma of 0.02
 O00D-C01T \\sim O4-C01U
 with sigma of 0.04
 C00F-C00J \\sim C28-C00K
 with sigma of 0.02
 O00E-C01B \\sim O00F-C01C
 with sigma of 0.04
 C00W-C00Y \\sim C00X-C1B
 with sigma of 0.02
 C011-C016 \\sim C0-C1D
 with sigma of 0.02
 C011-C01B \\sim C0-C01C
 with sigma of 0.04
 C015-C01E \\sim C1C-C01F
 with sigma of 0.02
 C01B-C01I \\sim C01C-C01J
 with sigma of 0.02
 C01E-C01O \\sim C01F-C01P
 with sigma of 0.04
 C01O-C01T \\sim C01P-C01U
 with sigma of 0.02
 O003-C00H \\sim O5-C1E
 with sigma of 0.02
 O003-C00I \\sim O5-C1F
 with sigma of 0.02
 O004-C00G \\sim O6-C29
 with sigma of 0.02
 O004-C00P \\sim O6-C00Q
 with sigma of 0.02
 O006-C00M \\sim O7-C1G
 with sigma of 0.02
 O006-C013 \\sim O7-C1J
 with sigma of 0.02
 O00A-C013 \\sim O10-C1J
 with sigma of 0.04
 O004-C00N \\sim O6-C1H
 with sigma of 0.04
 O006-C01D \\sim O7-C1L
 with sigma of 0.04
 C00H-C00I \\sim C1E-C1F
 with sigma of 0.04
 C013-C01D \\sim C1J-C1L
 with sigma of 0.02
 C00M-C013 \\sim C1G-C1J
 with sigma of 0.04
 O003-C00S \\sim O5-C00T
 with sigma of 0.04
 C00O-C014 \\sim C1I-C1K
 with sigma of 0.04
 O007-C00P \\sim O8-C00Q
 with sigma of 0.04
 O009-C00Z \\sim O9-C00{
 with sigma of 0.04
 O003-C00G \\sim O5-C29
 with sigma of 0.04
 O004-C00I \\sim O6-C1F
 with sigma of 0.04
 O006-C00O \\sim O7-C1I
 with sigma of 0.04
 O007-C014 \\sim O8-C1K
 with sigma of 0.04
 O009-C00M \\sim O9-C1G
 with sigma of 0.04
 C00Z-C014 \\sim C00{-C1K
 with sigma of 0.02
 O00A-C00H \\sim O10-C1E
 with sigma of 0.04
 O007-C00N \\sim O8-C1H
 with sigma of 0.02
 O007-C00Z \\sim O8-C00{
 with sigma of 0.02
 C00G-C00P \\sim C29-C00Q
 with sigma of 0.04
 O009-C00O \\sim O9-C1I
 with sigma of 0.02
 O009-C014 \\sim O9-C1K
 with sigma of 0.02
 C00N-C00Z \\sim C1H-C00{
 with sigma of 0.04
 O00A-C00S \\sim O10-C00T
 with sigma of 0.02
 O00A-C01D \\sim O10-C1L
 with sigma of 0.02
 C00G-C00I \\sim C29-C1F
 with sigma of 0.02
 C00H-C00S \\sim C1E-C00T
 with sigma of 0.02
 C00S-C01D \\sim C00T-C1L
 with sigma of 0.04
 C00M-C00O \\sim C1G-C1I
 with sigma of 0.02
 C00N-C00P \\sim C1H-C00Q
 with sigma of 0.02
3. Uiso/Uaniso restraints and constraints
C1 \\sim C2 \\sim C3 \\sim C4 \\sim C5 \\sim C6 \\sim C7 \\sim C8 \\sim C9
\\sim C10 \\sim C11 \\sim C12 \\sim C13 \\sim C14 \\sim C15 \\sim C16 \\sim C17
\\sim C18 \\sim C19 \\sim C20 \\sim C21 \\sim C22 \\sim C23 \\sim C24 \\sim C25
\\sim C26 \\sim C27 \\sim C1A \\sim C2A \\sim C3A \\sim C4A \\sim C5A \\sim C6A
\\sim C7A \\sim C8A \\sim C9A \\sim C10A \\sim C11A \\sim C12A \\sim C13A \\sim
C14A \\sim C15A \\sim C16A \\sim C17A \\sim C18A \\sim C19A \\sim C20A \\sim
C21A \\sim C22A \\sim C23A \\sim C24A \\sim C25A \\sim C26A \\sim C27A: within
2A with sigma of 0.01 and sigma for terminal atoms of 0.02 within 2A
O005 \\sim O008 \\sim O00B \\sim O00C \\sim O00D \\sim O00E \\sim C00F \\sim
C00J \\sim C00W \\sim C00Y \\sim C011 \\sim C015 \\sim C016 \\sim C01B \\sim
C01E \\sim C01I \\sim C01O \\sim C01T \\sim O0 \\sim O1 \\sim O2 \\sim O3 \\sim
O4 \\sim O00F \\sim C28 \\sim C00K \\sim C00X \\sim C1B \\sim C0 \\sim C1C
\\sim C1D \\sim C01C \\sim C01F \\sim C01J \\sim C01P \\sim C01U: within 2A
with sigma of 0.01 and sigma for terminal atoms of 0.02 within 2A
O003 \\sim O004 \\sim O006 \\sim O007 \\sim O009 \\sim O00A \\sim C00G \\sim
C00H \\sim C00I \\sim C00M \\sim C00N \\sim C00O \\sim C00P \\sim C00S \\sim
C00Z \\sim C013 \\sim C014 \\sim C01D \\sim O5 \\sim O6 \\sim O7 \\sim O8 \\sim
O9 \\sim O10 \\sim C29 \\sim C1E \\sim C1F \\sim C1G \\sim C1H \\sim C1I \\sim
C00Q \\sim C00T \\sim C00{ \\sim C1J \\sim C1K \\sim C1L: within 2A with sigma
of 0.01 and sigma for terminal atoms of 0.02 within 2A
4. Rigid body (RIGU) restrains
 C1, C2, C3, C4, C5, C6, C7, C8, C9, C10, C11, C12, C13, C14, C15, C16, C17,
 C18, C19, C20, C21, C22, C23, C24, C25, C26, C27, C1A, C2A, C3A, C4A, C5A, C6A,
  C7A, C8A, C9A, C10A, C11A, C12A, C13A, C14A, C15A, C16A, C17A, C18A, C19A,
 C20A, C21A, C22A, C23A, C24A, C25A, C26A, C27A
 with sigma for 1-2 distances of 0.004 and sigma for 1-3 distances of 0.004
 O005, O008, O00B, O00C, O00D, O00E, C00F, C00J, C00W, C00Y, C011, C015, C016,
 C01B, C01E, C01I, C01O, C01T, O0, O1, O2, O3, O4, O00F, C28, C00K, C00X, C1B,
 C0, C1C, C1D, C01C, C01F, C01J, C01P, C01U
 with sigma for 1-2 distances of 0.004 and sigma for 1-3 distances of 0.004
 O003, O004, O006, O007, O009, O00A, C00G, C00H, C00I, C00M, C00N, C00O, C00P,
 C00S, C00Z, C013, C014, C01D, O5, O6, O7, O8, O9, O10, C29, C1E, C1F, C1G, C1H,
  C1I, C00Q, C00T, C00{, C1J, C1K, C1L
 with sigma for 1-2 distances of 0.004 and sigma for 1-3 distances of 0.004
5. Others
 Sof(C1A)=Sof(H1A)=Sof(C2A)=Sof(H2A)=Sof(C3A)=Sof(H3A)=Sof(C4A)=Sof(C5A)=
 Sof(C6A)=Sof(H6A)=Sof(C7A)=Sof(C8A)=Sof(H8A)=Sof(C9A)=Sof(C10A)=Sof(C11A)=
 Sof(H11A)=Sof(C12A)=Sof(C13A)=Sof(C14A)=Sof(C15A)=Sof(C16A)=Sof(H16A)=
 Sof(C17A)=Sof(C18A)=Sof(H18A)=Sof(C19A)=Sof(C20A)=Sof(H20A)=Sof(C21A)=
 Sof(H21A)=Sof(C22A)=Sof(H22A)=Sof(C23A)=Sof(C24A)=Sof(H24A)=Sof(C25A)=
 Sof(H25C)=Sof(H25D)=Sof(C26A)=Sof(H26A)=Sof(C27A)=Sof(H27A)=1-FVAR(1)
 Sof(C1)=Sof(H1)=Sof(C2)=Sof(H2)=Sof(C3)=Sof(H3)=Sof(C4)=Sof(C5)=Sof(C6)=
 Sof(H6)=Sof(C7)=Sof(C8)=Sof(H8)=Sof(C9)=Sof(C10)=Sof(C11)=Sof(H11)=Sof(C12)=
 Sof(C13)=Sof(C14)=Sof(C15)=Sof(C16)=Sof(H16)=Sof(C17)=Sof(C18)=Sof(H18)=
 Sof(C19)=Sof(C20)=Sof(H20)=Sof(C21)=Sof(H21)=Sof(C22)=Sof(H22)=Sof(C23)=
 Sof(C24)=Sof(H24)=Sof(C25)=Sof(H25A)=Sof(H25B)=Sof(C26)=Sof(H26)=Sof(C27)=
 Sof(H27)=FVAR(1)
 Sof(O0)=Sof(O1)=Sof(O2)=Sof(O3)=Sof(O4)=Sof(O00F)=Sof(C28)=Sof(H28A)=
 Sof(H28B)=Sof(C00K)=Sof(H5)=Sof(HD)=Sof(C00X)=Sof(H7)=Sof(HE)=Sof(C1B)=
 Sof(H1BA)=Sof(H1BB)=Sof(C0)=Sof(H0A)=Sof(H0B)=Sof(C1C)=Sof(H1CA)=Sof(H1CB)=
 Sof(C1D)=Sof(H1DA)=Sof(H1DB)=Sof(C01C)=Sof(H01W)=Sof(H01X)=Sof(C01F)=Sof(H01Y)=
 Sof(HF)=Sof(C01J)=Sof(H01Z)=Sof(HG)=Sof(C01P)=Sof(H01)=Sof(HH)=Sof(C01U)=
 Sof(H9)=Sof(HI)=1-FVAR(2)
 Sof(O005)=Sof(O008)=Sof(O00B)=Sof(O00C)=Sof(O00D)=Sof(O00E)=Sof(C00F)=
 Sof(H00Y)=Sof(H)=Sof(C00J)=Sof(H00Z)=Sof(HA)=Sof(C00W)=Sof(H00)=Sof(HB)=
 Sof(C00Y)=Sof(H4)=Sof(HC)=Sof(C011)=Sof(H01G)=Sof(H01H)=Sof(C015)=Sof(H01I)=
 Sof(H01J)=Sof(C016)=Sof(H01K)=Sof(H01L)=Sof(C01B)=Sof(H01M)=Sof(H01N)=
 Sof(C01E)=Sof(H01O)=Sof(H01P)=Sof(C01I)=Sof(H01Q)=Sof(H01R)=Sof(C01O)=
 Sof(H01S)=Sof(H01T)=Sof(C01T)=Sof(H01U)=Sof(H01V)=FVAR(2)
 Sof(O5)=Sof(O6)=Sof(O7)=Sof(O8)=Sof(O9)=Sof(O10)=Sof(C29)=Sof(H29A)=Sof(H29B)=
 Sof(C1E)=Sof(H1EA)=Sof(H1EB)=Sof(C1F)=Sof(H1FA)=Sof(H1FB)=Sof(C1G)=Sof(H1GA)=
 Sof(H1GB)=Sof(C1H)=Sof(H1HA)=Sof(H1HB)=Sof(C1I)=Sof(H1IA)=Sof(H1IB)=Sof(C00Q)=
 Sof(H00S)=Sof(H00T)=Sof(C00T)=Sof(H00U)=Sof(H00V)=Sof(C00{)=Sof(H00W)=
 Sof(H00X)=Sof(C1J)=Sof(H1JA)=Sof(H1JB)=Sof(C1K)=Sof(H1KA)=Sof(H1KB)=Sof(C1L)=
 Sof(H1LA)=Sof(H1LB)=1-FVAR(3)
 Sof(O003)=Sof(O004)=Sof(O006)=Sof(O007)=Sof(O009)=Sof(O00A)=Sof(C00G)=
 Sof(H00A)=Sof(H00B)=Sof(C00H)=Sof(H00C)=Sof(H00D)=Sof(C00I)=Sof(H00E)=
 Sof(H00F)=Sof(C00M)=Sof(H00G)=Sof(H00H)=Sof(C00N)=Sof(H00I)=Sof(H00J)=
 Sof(C00O)=Sof(H00K)=Sof(H00L)=Sof(C00P)=Sof(H00M)=Sof(H00N)=Sof(C00S)=
 Sof(H00O)=Sof(H00P)=Sof(C00Z)=Sof(H00Q)=Sof(H00R)=Sof(C013)=Sof(H01A)=
 Sof(H01B)=Sof(C014)=Sof(H01C)=Sof(H01D)=Sof(C01D)=Sof(H01E)=Sof(H01F)=FVAR(3)
6.a Secondary CH2 refined with riding coordinates:
 C00F(H00Y,H), C00G(H00A,H00B), C00H(H00C,H00D), C00I(H00E,H00F), C00J(H00Z,
 HA), C00M(H00G,H00H), C00N(H00I,H00J), C00O(H00K,H00L), C00P(H00M,H00N),
 C00S(H00O,H00P), C00W(H00,HB), C00Y(H4,HC), C00Z(H00Q,H00R), C011(H01G,H01H),
 C013(H01A,H01B), C014(H01C,H01D), C015(H01I,H01J), C016(H01K,H01L), C01B(H01M,
 H01N), C01D(H01E,H01F), C01E(H01O,H01P), C01I(H01Q,H01R), C01O(H01S,H01T),
 C25(H25A,H25B), C01T(H01U,H01V), C25A(H25C,H25D), C28(H28A,H28B), C00K(H5,HD),
 C00X(H7,HE), C1B(H1BA,H1BB), C0(H0A,H0B), C1C(H1CA,H1CB), C1D(H1DA,H1DB),
 C01C(H01W,H01X), C01F(H01Y,HF), C01J(H01Z,HG), C01P(H01,HH), C01U(H9,HI),
 C29(H29A,H29B), C1E(H1EA,H1EB), C1F(H1FA,H1FB), C1G(H1GA,H1GB), C1H(H1HA,H1HB),
  C1I(H1IA,H1IB), C00Q(H00S,H00T), C00T(H00U,H00V), C00{(H00W,H00X), C1J(H1JA,
 H1JB), C1K(H1KA,H1KB), C1L(H1LA,H1LB)
6.b Aromatic/amide H refined with riding coordinates:
 C1(H1), C2(H2), C3(H3), C6(H6), C8(H8), C11(H11), C16(H16), C18(H18),
 C20(H20), C21(H21), C22(H22), C24(H24), C26(H26), C27(H27), C1A(H1A), C2A(H2A),
  C3A(H3A), C6A(H6A), C8A(H8A), C11A(H11A), C16A(H16A), C18A(H18A), C20A(H20A),
 C21A(H21A), C22A(H22A), C24A(H24A), C26A(H26A), C27A(H27A)
;
_olex2_submission_special_instructions 'No special instructions were received'

loop_
_space_group_symop_operation_xyz
'x, y, z'
'-x, y+1/2, -z+1/2'
'-x, -y, -z'
'x, -y-1/2, z-1/2'

loop_
_atom_site_label
_atom_site_type_symbol
_atom_site_fract_x
_atom_site_fract_y
_atom_site_fract_z
_atom_site_U_iso_or_equiv
_atom_site_adp_type
_atom_site_occupancy
_atom_site_site_symmetry_order
_atom_site_calc_flag
_atom_site_refinement_flags_posn
_atom_site_refinement_flags_adp
_atom_site_refinement_flags_occupancy
_atom_site_disorder_assembly
_atom_site_disorder_group
Cs1 Cs 0.22206(2) 0.89153(2) 0.42179(2) 0.02568(5) Uani 1 1 d . . . . .
Cs2 Cs 0.26873(2) 0.41960(2) 0.49374(2) 0.03159(6) Uani 1 1 d D . . . .
O3 O 0.3667(13) 1.002(2) 0.5318(10) 0.0256(18) Uani 0.54(2) 1 d D U P A 1
O4 O 0.2338(7) 1.0319(15) 0.5398(12) 0.0230(17) Uani 0.54(2) 1 d D U P A 1
O10 O 0.1321(5) 0.3569(13) 0.5057(6) 0.0252(16) Uani 0.602(12) 1 d D U P B 1
O1 O 0.2295(6) 0.9424(13) 0.2778(9) 0.0278(17) Uani 0.54(2) 1 d D U P A 1
O5 O 0.0980(9) 1.0403(17) 0.4065(7) 0.0287(19) Uani 0.54(2) 1 d D U P A 1
O11 O 0.1317(5) 0.3384(11) 0.3709(7) 0.0276(15) Uani 0.602(12) 1 d D U P B 1
O6 O 0.0892(8) 0.9449(12) 0.2792(7) 0.0303(17) Uani 0.54(2) 1 d D U P A 1
O2 O 0.3598(7) 0.8993(16) 0.4076(6) 0.0295(18) Uani 0.54(2) 1 d D U P A 1
O8 O 0.3973(6) 0.3211(11) 0.6388(5) 0.0357(17) Uani 0.602(12) 1 d D U P B 1
O9 O 0.2652(5) 0.3905(12) 0.6338(6) 0.037(2) Uani 0.602(12) 1 d D U P B 1
O12 O 0.2642(4) 0.2654(9) 0.3791(5) 0.0342(15) Uani 0.602(12) 1 d D U P B 1
O7 O 0.4006(5) 0.3121(7) 0.5041(5) 0.0411(16) Uani 0.602(12) 1 d D U P B 1
C47 C 0.0707(7) 0.3180(12) 0.3810(6) 0.0256(17) Uani 0.602(12) 1 d D U P B 1
H00Y H 0.071683 0.244133 0.395810 0.031 Uiso 0.602(12) 1 calc R U P B 1
H H 0.025334 0.329403 0.335190 0.031 Uiso 0.602(12) 1 calc R U P B 1
C33 C 0.3008(7) 1.0831(11) 0.5838(8) 0.0272(19) Uani 0.54(2) 1 d D U P A 1
H00A H 0.304005 1.102922 0.630561 0.033 Uiso 0.54(2) 1 calc R U P A 1
H00B H 0.304334 1.147657 0.559731 0.033 Uiso 0.54(2) 1 calc R U P A 1
C31 C 0.4173(9) 0.9250(14) 0.5355(7) 0.029(2) Uani 0.54(2) 1 d D U P A 1
H00C H 0.400013 0.854244 0.539156 0.034 Uiso 0.54(2) 1 calc R U P A 1
H00D H 0.464990 0.936959 0.578574 0.034 Uiso 0.54(2) 1 calc R U P A 1
C32 C 0.3614(8) 1.0100(11) 0.5962(8) 0.026(2) Uani 0.54(2) 1 d D U P A 1
H00E H 0.407658 1.036584 0.635933 0.031 Uiso 0.54(2) 1 calc R U P A 1
H00F H 0.351951 0.939970 0.610107 0.031 Uiso 0.54(2) 1 calc R U P A 1
C46 C 0.0729(7) 0.3897(12) 0.4381(5) 0.0255(17) Uani 0.602(12) 1 d D U P B 1
H00Z H 0.080144 0.462995 0.427619 0.031 Uiso 0.602(12) 1 calc R U P B 1
HA H 0.026619 0.385629 0.439714 0.031 Uiso 0.602(12) 1 calc R U P B 1
C24 C -0.0108(4) 0.7220(11) 0.3962(5) 0.0289(15) Uani 0.585(3) 1 d D U P A 1
H1 H -0.059198 0.726450 0.357728 0.035 Uiso 0.585(3) 1 calc R U P A 1
C23 C 0.0047(9) 0.7467(18) 0.4675(7) 0.0295(19) Uani 0.585(3) 1 d D U P A 1
H2 H -0.034071 0.762774 0.476862 0.035 Uiso 0.585(3) 1 calc R U P A 1
C39 C 0.1605(7) 0.9081(11) 0.2220(7) 0.0306(18) Uani 0.54(2) 1 d D U P A 1
H00G H 0.152368 0.834109 0.230221 0.037 Uiso 0.54(2) 1 calc R U P A 1
H00H H 0.159362 0.912743 0.174652 0.037 Uiso 0.54(2) 1 calc R U P A 1
C35 C 0.1041(7) 1.0333(13) 0.4766(7) 0.030(2) Uani 0.54(2) 1 d D U P A 1
H00I H 0.106857 0.958874 0.490906 0.036 Uiso 0.54(2) 1 calc R U P A 1
H00J H 0.060975 1.065109 0.476174 0.036 Uiso 0.54(2) 1 calc R U P A 1
C38 C 0.1024(7) 0.9754(12) 0.2217(7) 0.030(2) Uani 0.54(2) 1 d D U P A 1
H00K H 0.117604 1.049801 0.227643 0.036 Uiso 0.54(2) 1 calc R U P A 1
H00L H 0.057322 0.968098 0.175060 0.036 Uiso 0.54(2) 1 calc R U P A 1
C34 C 0.1712(7) 1.0898(12) 0.5290(8) 0.0291(19) Uani 0.54(2) 1 d D U P A 1
H00M H 0.172318 1.160470 0.510219 0.035 Uiso 0.54(2) 1 calc R U P A 1
H00N H 0.171189 1.098175 0.575582 0.035 Uiso 0.54(2) 1 calc R U P A 1
C5 C 0.2486(10) 0.5818(11) 0.1950(6) 0.0311(19) Uani 0.585(3) 1 d D U P A 1
H3 H 0.239092 0.577096 0.146356 0.037 Uiso 0.585(3) 1 calc R U P A 1
C1 C 0.2021(3) 0.6387(4) 0.3879(3) 0.0172(10) Uani 0.585(3) 1 d D U P A 1
C30 C 0.4243(7) 0.9329(13) 0.4686(7) 0.031(2) Uani 0.54(2) 1 d D U P A 1
H00O H 0.434569 1.006445 0.461543 0.037 Uiso 0.54(2) 1 calc R U P A 1
H00P H 0.465465 0.889152 0.473828 0.037 Uiso 0.54(2) 1 calc R U P A 1
C21 C 0.1318(3) 0.7186(5) 0.5106(4) 0.0207(11) Uani 0.585(3) 1 d D U P A 1
C14 C 0.5235(7) 0.6333(10) 0.7111(8) 0.0330(19) Uani 0.585(3) 1 d D U P A 1
H6 H 0.571332 0.622553 0.749449 0.040 Uiso 0.585(3) 1 calc R U P A 1
C19 C 0.2403(3) 0.6794(4) 0.5149(3) 0.0171(9) Uani 0.585(3) 1 d D U P A 1
C44 C 0.1988(5) 0.3752(12) 0.6328(6) 0.0318(19) Uani 0.602(12) 1 d D U P B 1
H00 H 0.199627 0.409284 0.675236 0.038 Uiso 0.602(12) 1 calc R U P B 1
HB H 0.189886 0.299369 0.634615 0.038 Uiso 0.602(12) 1 calc R U P B 1
C13 C 0.5087(4) 0.6202(8) 0.6410(4) 0.0307(15) Uani 0.585(3) 1 d D U P A 1
H8 H 0.546689 0.601702 0.630831 0.037 Uiso 0.585(3) 1 calc R U P A 1
C45 C 0.1399(6) 0.4220(12) 0.5645(5) 0.0282(18) Uani 0.602(12) 1 d D U P B 1
H4 H 0.093702 0.424497 0.566355 0.034 Uiso 0.602(12) 1 calc R U P B 1
HC H 0.153001 0.494287 0.558204 0.034 Uiso 0.602(12) 1 calc R U P B 1
C36 C 0.0360(7) 0.9867(13) 0.3531(7) 0.0307(19) Uani 0.54(2) 1 d D U P A 1
H00Q H -0.008506 1.014354 0.352090 0.037 Uiso 0.54(2) 1 calc R U P A 1
H00R H 0.039625 0.911010 0.364608 0.037 Uiso 0.54(2) 1 calc R U P A 1
C27 C 0.1839(3) 0.6631(4) 0.4418(4) 0.0179(10) Uani 0.585(3) 1 d D U P A 1
C42 C 0.3955(6) 0.3772(9) 0.6958(5) 0.040(2) Uani 0.602(12) 1 d D U P B 1
H01G H 0.397107 0.453421 0.688188 0.048 Uiso 0.602(12) 1 calc R U P B 1
H01H H 0.438024 0.358286 0.742338 0.048 Uiso 0.602(12) 1 calc R U P B 1
C10 C 0.3324(3) 0.6401(4) 0.4767(4) 0.0187(10) Uani 0.585(3) 1 d D U P A 1
C28 C 0.2887(7) 0.8822(11) 0.2810(7) 0.0350(19) Uani 0.54(2) 1 d D U P A 1
H01A H 0.289686 0.888636 0.234764 0.042 Uiso 0.54(2) 1 calc R U P A 1
H01B H 0.282250 0.807344 0.288736 0.042 Uiso 0.54(2) 1 calc R U P A 1
C37 C 0.0320(8) 1.0022(13) 0.2814(7) 0.0311(19) Uani 0.54(2) 1 d D U P A 1
H01C H -0.015500 0.977523 0.242678 0.037 Uiso 0.54(2) 1 calc R U P A 1
H01D H 0.036720 1.077654 0.273537 0.037 Uiso 0.54(2) 1 calc R U P A 1
C48 C 0.1355(5) 0.2692(10) 0.3201(6) 0.0337(17) Uani 0.602(12) 1 d D U P B 1
H01I H 0.091922 0.277771 0.272313 0.040 Uiso 0.602(12) 1 calc R U P B 1
H01J H 0.137257 0.195742 0.335833 0.040 Uiso 0.602(12) 1 calc R U P B 1
C43 C 0.3272(5) 0.3499(10) 0.6972(6) 0.0358(19) Uani 0.602(12) 1 d D U P B 1
H01K H 0.323063 0.272854 0.698977 0.043 Uiso 0.602(12) 1 calc R U P B 1
H01L H 0.328444 0.379886 0.740965 0.043 Uiso 0.602(12) 1 calc R U P B 1
C4 C 0.1921(5) 0.5912(10) 0.2099(4) 0.0313(16) Uani 0.585(3) 1 d D U P A 1
H11 H 0.143528 0.588506 0.171730 0.038 Uiso 0.585(3) 1 calc R U P A 1
C18 C 0.3144(3) 0.6653(4) 0.5318(3) 0.0173(10) Uani 0.585(3) 1 d D U P A 1
C8 C 0.2776(3) 0.6066(5) 0.3374(3) 0.0207(10) Uani 0.585(3) 1 d D U P A 1
C26 C 0.1158(3) 0.6882(4) 0.4389(4) 0.0198(10) Uani 0.585(3) 1 d D U P A 1
C41 C 0.4583(5) 0.3483(8) 0.6290(5) 0.0410(19) Uani 0.602(12) 1 d D U P B 1
H01M H 0.503934 0.337679 0.674767 0.049 Uiso 0.602(12) 1 calc R U P B 1
H01N H 0.455299 0.422930 0.615234 0.049 Uiso 0.602(12) 1 calc R U P B 1
C9 C 0.2755(3) 0.6295(4) 0.4042(3) 0.0183(10) Uani 0.585(3) 1 d D U P A 1
C29 C 0.3586(7) 0.9216(11) 0.3415(7) 0.033(2) Uani 0.54(2) 1 d D U P A 1
H01E H 0.400058 0.886986 0.340174 0.040 Uiso 0.54(2) 1 calc R U P A 1
H01F H 0.362677 0.998071 0.336626 0.040 Uiso 0.54(2) 1 calc R U P A 1
C49 C 0.2028(5) 0.2940(10) 0.3145(6) 0.0357(16) Uani 0.602(12) 1 d D U P B 1
H01O H 0.202081 0.255018 0.273681 0.043 Uiso 0.602(12) 1 calc R U P B 1
H01P H 0.204508 0.369844 0.305673 0.043 Uiso 0.602(12) 1 calc R U P B 1
C15 C 0.4673(4) 0.6627(8) 0.7262(4) 0.0310(16) Uani 0.585(3) 1 d D U P A 1
H16 H 0.478097 0.672196 0.774940 0.037 Uiso 0.585(3) 1 calc R U P A 1
C12 C 0.4376(4) 0.6341(5) 0.5838(3) 0.0233(11) Uani 0.585(3) 1 d D U P A 1
C22 C 0.0749(4) 0.7480(7) 0.5236(4) 0.0278(14) Uani 0.585(3) 1 d D U P A 1
H18 H 0.084606 0.768755 0.570549 0.033 Uiso 0.585(3) 1 calc R U P A 1
C40 C 0.4582(5) 0.2815(8) 0.5719(6) 0.0397(18) Uani 0.602(12) 1 d D U P B 1
H01Q H 0.505021 0.288700 0.571777 0.048 Uiso 0.602(12) 1 calc R U P B 1
H01R H 0.452151 0.207208 0.581352 0.048 Uiso 0.602(12) 1 calc R U P B 1
C3 C 0.2055(4) 0.6045(5) 0.2801(4) 0.0232(11) Uani 0.585(3) 1 d D U P A 1
C16 C 0.3961(3) 0.6782(5) 0.6710(4) 0.0245(12) Uani 0.585(3) 1 d D U P A 1
H20 H 0.358811 0.698511 0.681618 0.029 Uiso 0.585(3) 1 calc R U P A 1
C25 C 0.0447(3) 0.6912(4) 0.3829(4) 0.0241(11) Uani 0.585(3) 1 d D U P A 1
H21 H 0.034223 0.672041 0.335477 0.029 Uiso 0.585(3) 1 calc R U P A 1
C6 C 0.3207(4) 0.5792(8) 0.2518(4) 0.0309(14) Uani 0.585(3) 1 d D U P A 1
H22 H 0.359428 0.567448 0.241491 0.037 Uiso 0.585(3) 1 calc R U P A 1
C17 C 0.3814(3) 0.6628(4) 0.5995(4) 0.0205(10) Uani 0.585(3) 1 d D U P A 1
C50 C 0.3306(5) 0.2836(8) 0.3782(5) 0.0367(16) Uani 0.602(12) 1 d D U P B 1
H01S H 0.336209 0.359432 0.372201 0.044 Uiso 0.602(12) 1 calc R U P B 1
H01T H 0.330257 0.246030 0.337032 0.044 Uiso 0.602(12) 1 calc R U P B 1
C20 C 0.2080(3) 0.7119(4) 0.5570(3) 0.0225(10) Uani 0.585(3) 1 d D U P A 1
H24 H 0.232828 0.726667 0.607271 0.027 Uiso 0.585(3) 1 calc R U P A 1
C2 C 0.1545(3) 0.6224(4) 0.3093(3) 0.0243(10) Uani 0.585(3) 1 d D U P A 1
H25A H 0.123941 0.684825 0.286873 0.029 Uiso 0.585(3) 1 calc R U P A 1
H25B H 0.122587 0.560844 0.300337 0.029 Uiso 0.585(3) 1 calc R U P A 1
C11 C 0.4088(3) 0.6211(4) 0.5083(3) 0.0219(10) Uani 0.585(3) 1 d D U P A 1
H26 H 0.434950 0.603359 0.483662 0.026 Uiso 0.585(3) 1 calc R U P A 1
C7 C 0.3353(4) 0.5937(4) 0.3229(3) 0.0253(11) Uani 0.585(3) 1 d D U P A 1
H27 H 0.383992 0.594707 0.361047 0.030 Uiso 0.585(3) 1 calc R U P A 1
C51 C 0.3922(5) 0.2461(7) 0.4471(6) 0.0401(17) Uani 0.602(12) 1 d D U P B 1
H01U H 0.382779 0.173435 0.456803 0.048 Uiso 0.602(12) 1 calc R U P B 1
H01V H 0.437410 0.246088 0.443343 0.048 Uiso 0.602(12) 1 calc R U P B 1
C24X C 0.5289(6) 0.6285(13) 0.6585(6) 0.036(2) Uani 0.415(3) 1 d D U P A 2
H1A H 0.576369 0.611816 0.666910 0.043 Uiso 0.415(3) 1 calc R U P A 2
C23X C 0.5169(11) 0.6525(15) 0.7170(11) 0.035(2) Uani 0.415(3) 1 d D U P A 2
H2A H 0.557012 0.653953 0.764400 0.041 Uiso 0.415(3) 1 calc R U P A 2
C5X C 0.2524(14) 0.5652(17) 0.2019(9) 0.033(2) Uani 0.415(3) 1 d D U P A 2
H3A H 0.259317 0.548034 0.161913 0.039 Uiso 0.415(3) 1 calc R U P A 2
C1X C 0.3094(5) 0.6336(6) 0.4404(5) 0.0177(12) Uani 0.415(3) 1 d D U P A 2
C21X C 0.3900(4) 0.6725(7) 0.6367(6) 0.0250(16) Uani 0.415(3) 1 d D U P A 2
C14X C -0.0013(12) 0.756(3) 0.4614(10) 0.032(2) Uani 0.415(3) 1 d D U P A 2
H6A H -0.047801 0.778891 0.452426 0.039 Uiso 0.415(3) 1 calc R U P A 2
C19X C 0.2784(5) 0.6737(6) 0.5355(4) 0.0181(13) Uani 0.415(3) 1 d D U P A 2
C13X C 0.0086(6) 0.7183(16) 0.4060(8) 0.029(2) Uani 0.415(3) 1 d D U P A 2
H8A H -0.032304 0.708764 0.359653 0.035 Uiso 0.415(3) 1 calc R U P A 2
C27X C 0.3311(4) 0.6531(7) 0.5132(5) 0.0195(14) Uani 0.415(3) 1 d D U P A 2
C10X C 0.1806(4) 0.6510(6) 0.4093(5) 0.0165(13) Uani 0.415(3) 1 d D U P A 2
C4X C 0.3112(6) 0.5777(11) 0.2690(6) 0.0316(18) Uani 0.415(3) 1 d D U P A 2
H11A H 0.358974 0.573266 0.275206 0.038 Uiso 0.415(3) 1 calc R U P A 2
C18X C 0.2032(5) 0.6742(6) 0.4833(5) 0.0184(13) Uani 0.415(3) 1 d D U P A 2
C8X C 0.2295(5) 0.6072(6) 0.3184(4) 0.0220(13) Uani 0.415(3) 1 d D U P A 2
C26X C 0.4012(5) 0.6508(7) 0.5771(5) 0.0238(15) Uani 0.415(3) 1 d D U P A 2
C9X C 0.2348(5) 0.6305(6) 0.3890(4) 0.0171(13) Uani 0.415(3) 1 d D U P A 2
C15X C 0.0584(6) 0.7590(11) 0.5324(6) 0.0301(19) Uani 0.415(3) 1 d D U P A 2
H16A H 0.050578 0.778523 0.571504 0.036 Uiso 0.415(3) 1 calc R U P A 2
C12X C 0.0790(6) 0.6937(7) 0.4165(5) 0.0222(14) Uani 0.415(3) 1 d D U P A 2
C22X C 0.4485(6) 0.6739(12) 0.7070(6) 0.034(2) Uani 0.415(3) 1 d D U P A 2
H18A H 0.441114 0.689224 0.746987 0.041 Uiso 0.415(3) 1 calc R U P A 2
C3X C 0.3005(5) 0.5968(7) 0.3276(4) 0.0237(14) Uani 0.415(3) 1 d D U P A 2
C16X C 0.1280(5) 0.7343(6) 0.5453(5) 0.0243(14) Uani 0.415(3) 1 d D U P A 2
H20A H 0.167934 0.739579 0.592682 0.029 Uiso 0.415(3) 1 calc R U P A 2
C25X C 0.4717(5) 0.6293(7) 0.5891(5) 0.0294(17) Uani 0.415(3) 1 d D U P A 2
H21A H 0.479930 0.615227 0.549522 0.035 Uiso 0.415(3) 1 calc R U P A 2
C6X C 0.1813(7) 0.5780(14) 0.1923(6) 0.030(2) Uani 0.415(3) 1 d D U P A 2
H22A H 0.141072 0.572469 0.145200 0.037 Uiso 0.415(3) 1 calc R U P A 2
C17X C 0.1387(4) 0.7015(7) 0.4878(5) 0.0182(13) Uani 0.415(3) 1 d D U P A 2
C20X C 0.3146(4) 0.6884(6) 0.6124(4) 0.0265(14) Uani 0.415(3) 1 d D U P A 2
H24A H 0.292691 0.705316 0.641288 0.032 Uiso 0.415(3) 1 calc R U P A 2
C2X C 0.3533(4) 0.6107(6) 0.4042(4) 0.0252(13) Uani 0.415(3) 1 d D U P A 2
H25C H 0.386622 0.669459 0.410676 0.030 Uiso 0.415(3) 1 calc R U P A 2
H25D H 0.382298 0.546162 0.424146 0.030 Uiso 0.415(3) 1 calc R U P A 2
C11X C 0.1040(4) 0.6631(6) 0.3682(4) 0.0217(13) Uani 0.415(3) 1 d D U P A 2
H26A H 0.075212 0.652666 0.317684 0.026 Uiso 0.415(3) 1 calc R U P A 2
C7X C 0.1692(5) 0.5982(7) 0.2499(5) 0.0265(15) Uani 0.415(3) 1 d D U P A 2
H27A H 0.121293 0.605666 0.243040 0.032 Uiso 0.415(3) 1 calc R U P A 2
O10X O 0.1382(8) 0.3626(19) 0.5172(9) 0.025(2) Uani 0.398(12) 1 d D U P B 2
O11X O 0.1172(8) 0.3483(17) 0.3688(10) 0.029(2) Uani 0.398(12) 1 d D U P B 2
O8X O 0.3997(9) 0.3171(16) 0.6230(8) 0.0293(19) Uani 0.398(12) 1 d D U P B 2
O9X O 0.2811(7) 0.3984(17) 0.6374(9) 0.029(2) Uani 0.398(12) 1 d D U P B 2
O12X O 0.2428(6) 0.2635(14) 0.3648(8) 0.0339(19) Uani 0.398(12) 1 d D U P B 2
O7X O 0.3847(7) 0.2978(10) 0.4814(6) 0.0352(18) Uani 0.398(12) 1 d D U P B 2
C47X C 0.0658(11) 0.3277(18) 0.3921(10) 0.026(2) Uani 0.398(12) 1 d D U P B 2
H28A H 0.070547 0.254340 0.408879 0.032 Uiso 0.398(12) 1 calc R U P B 2
H28B H 0.016125 0.337445 0.351384 0.032 Uiso 0.398(12) 1 calc R U P B 2
C46X C 0.0779(12) 0.4007(19) 0.4522(9) 0.028(2) Uani 0.398(12) 1 d D U P B 2
H5 H 0.088333 0.472075 0.441284 0.034 Uiso 0.398(12) 1 calc R U P B 2
HD H 0.033890 0.403839 0.457928 0.034 Uiso 0.398(12) 1 calc R U P B 2
C44X C 0.2181(8) 0.3786(18) 0.6443(9) 0.028(2) Uani 0.398(12) 1 d D U P B 2
H7 H 0.223169 0.411552 0.688842 0.034 Uiso 0.398(12) 1 calc R U P B 2
HE H 0.211659 0.302222 0.647090 0.034 Uiso 0.398(12) 1 calc R U P B 2
C45X C 0.1543(9) 0.4234(19) 0.5798(8) 0.027(2) Uani 0.398(12) 1 d D U P B 2
H1BA H 0.111724 0.424199 0.587996 0.032 Uiso 0.398(12) 1 calc R U P B 2
H1BB H 0.164926 0.496554 0.572287 0.032 Uiso 0.398(12) 1 calc R U P B 2
C42X C 0.4079(7) 0.3808(14) 0.6810(8) 0.033(2) Uani 0.398(12) 1 d D U P B 2
H0A H 0.407906 0.455526 0.668487 0.039 Uiso 0.398(12) 1 calc R U P B 2
H0B H 0.454694 0.365144 0.724301 0.039 Uiso 0.398(12) 1 calc R U P B 2
C48X C 0.1154(8) 0.2776(15) 0.3160(10) 0.032(2) Uani 0.398(12) 1 d D U P B 2
H1CA H 0.069530 0.286438 0.270279 0.039 Uiso 0.398(12) 1 calc R U P B 2
H1CB H 0.117790 0.204553 0.332699 0.039 Uiso 0.398(12) 1 calc R U P B 2
C43X C 0.3471(8) 0.3604(14) 0.6965(8) 0.031(2) Uani 0.398(12) 1 d D U P B 2
H1DA H 0.343021 0.284317 0.702860 0.037 Uiso 0.398(12) 1 calc R U P B 2
H1DB H 0.356215 0.396452 0.741552 0.037 Uiso 0.398(12) 1 calc R U P B 2
C41X C 0.4569(7) 0.3341(12) 0.6056(8) 0.032(2) Uani 0.398(12) 1 d D U P B 2
H01W H 0.504404 0.319000 0.648253 0.039 Uiso 0.398(12) 1 calc R U P B 2
H01X H 0.456875 0.408143 0.591670 0.039 Uiso 0.398(12) 1 calc R U P B 2
C49X C 0.1788(7) 0.2992(15) 0.3036(8) 0.036(2) Uani 0.398(12) 1 d D U P B 2
H01Y H 0.172353 0.262326 0.259757 0.043 Uiso 0.398(12) 1 calc R U P B 2
HF H 0.182387 0.375306 0.296802 0.043 Uiso 0.398(12) 1 calc R U P B 2
C40X C 0.4463(7) 0.2649(11) 0.5455(7) 0.0325(19) Uani 0.398(12) 1 d D U P B 2
H01Z H 0.489773 0.267175 0.538795 0.039 Uiso 0.398(12) 1 calc R U P B 2
HG H 0.439393 0.191854 0.556666 0.039 Uiso 0.398(12) 1 calc R U P B 2
C50X C 0.3048(8) 0.2762(12) 0.3561(8) 0.039(2) Uani 0.398(12) 1 d D U P B 2
H01 H 0.312725 0.351429 0.350760 0.047 Uiso 0.398(12) 1 calc R U P B 2
HH H 0.298149 0.238919 0.312258 0.047 Uiso 0.398(12) 1 calc R U P B 2
C51X C 0.3687(8) 0.2324(11) 0.4213(8) 0.037(2) Uani 0.398(12) 1 d D U P B 2
H9 H 0.357637 0.160566 0.430830 0.045 Uiso 0.398(12) 1 calc R U P B 2
HI H 0.411152 0.228819 0.412943 0.045 Uiso 0.398(12) 1 calc R U P B 2
O3X O 0.3713(15) 0.992(2) 0.5267(12) 0.026(2) Uani 0.46(2) 1 d D U P A 2
O4X O 0.2472(8) 1.0299(19) 0.5447(14) 0.025(2) Uani 0.46(2) 1 d D U P A 2
O1X O 0.2127(7) 0.9422(16) 0.2722(10) 0.031(2) Uani 0.46(2) 1 d D U P A 2
O5X O 0.1044(11) 1.046(2) 0.4209(8) 0.028(2) Uani 0.46(2) 1 d D U P A 2
O6X O 0.0858(10) 0.9566(15) 0.2912(8) 0.035(2) Uani 0.46(2) 1 d D U P A 2
O2X O 0.3457(9) 0.8914(19) 0.3949(7) 0.031(2) Uani 0.46(2) 1 d D U P A 2
C33X C 0.3176(8) 1.0683(13) 0.5927(9) 0.027(2) Uani 0.46(2) 1 d D U P A 2
H29A H 0.323075 1.077585 0.641526 0.033 Uiso 0.46(2) 1 calc R U P A 2
H29B H 0.325354 1.136992 0.575647 0.033 Uiso 0.46(2) 1 calc R U P A 2
C31X C 0.4160(10) 0.9119(16) 0.5222(8) 0.028(2) Uani 0.46(2) 1 d D U P A 2
H1EA H 0.397793 0.842244 0.526535 0.034 Uiso 0.46(2) 1 calc R U P A 2
H1EB H 0.466358 0.919739 0.561981 0.034 Uiso 0.46(2) 1 calc R U P A 2
C32X C 0.3719(9) 0.9901(13) 0.5947(10) 0.026(2) Uani 0.46(2) 1 d D U P A 2
H1FA H 0.420942 1.008023 0.633978 0.031 Uiso 0.46(2) 1 calc R U P A 2
H1FB H 0.359273 0.919185 0.604051 0.031 Uiso 0.46(2) 1 calc R U P A 2
C39X C 0.1403(8) 0.9199(13) 0.2186(8) 0.033(2) Uani 0.46(2) 1 d D U P A 2
H1GA H 0.128623 0.845859 0.222541 0.039 Uiso 0.46(2) 1 calc R U P A 2
H1GB H 0.135198 0.930801 0.170050 0.039 Uiso 0.46(2) 1 calc R U P A 2
C35X C 0.1195(8) 1.0422(15) 0.4944(8) 0.029(2) Uani 0.46(2) 1 d D U P A 2
H1HA H 0.121634 0.968364 0.509643 0.034 Uiso 0.46(2) 1 calc R U P A 2
H1HB H 0.080417 1.077978 0.499380 0.034 Uiso 0.46(2) 1 calc R U P A 2
C38X C 0.0896(9) 0.9894(14) 0.2286(9) 0.031(2) Uani 0.46(2) 1 d D U P A 2
H1IA H 0.106855 1.062757 0.234470 0.038 Uiso 0.46(2) 1 calc R U P A 2
H1IB H 0.040873 0.985783 0.185652 0.038 Uiso 0.46(2) 1 calc R U P A 2
C34X C 0.1905(8) 1.0948(15) 0.5410(9) 0.031(2) Uani 0.46(2) 1 d D U P A 2
H00S H 0.191949 1.163808 0.520321 0.037 Uiso 0.46(2) 1 calc R U P A 2
H00T H 0.196689 1.106051 0.589936 0.037 Uiso 0.46(2) 1 calc R U P A 2
C30X C 0.4147(9) 0.9210(15) 0.4510(8) 0.029(2) Uani 0.46(2) 1 d D U P A 2
H00U H 0.425312 0.994152 0.443515 0.035 Uiso 0.46(2) 1 calc R U P A 2
H00V H 0.452461 0.875183 0.450515 0.035 Uiso 0.46(2) 1 calc R U P A 2
C36X C 0.0411(9) 0.9893(15) 0.3737(8) 0.032(2) Uani 0.46(2) 1 d D U P A 2
H00W H -0.001073 1.015514 0.377877 0.038 Uiso 0.46(2) 1 calc R U P A 2
H00X H 0.047636 0.914031 0.386579 0.038 Uiso 0.46(2) 1 calc R U P A 2
C28X C 0.2655(8) 0.8762(13) 0.2681(8) 0.034(2) Uani 0.46(2) 1 d D U P A 2
H1JA H 0.262625 0.883387 0.220177 0.041 Uiso 0.46(2) 1 calc R U P A 2
H1JB H 0.255963 0.802121 0.274621 0.041 Uiso 0.46(2) 1 calc R U P A 2
C37X C 0.0282(9) 1.0037(16) 0.2983(8) 0.035(2) Uani 0.46(2) 1 d D U P A 2
H1KA H -0.018522 0.971044 0.263946 0.042 Uiso 0.46(2) 1 calc R U P A 2
H1KB H 0.025578 1.079352 0.287014 0.042 Uiso 0.46(2) 1 calc R U P A 2
C29X C 0.3392(8) 0.9069(12) 0.3256(8) 0.031(2) Uani 0.46(2) 1 d D U P A 2
H1LA H 0.376257 0.864495 0.321095 0.038 Uiso 0.46(2) 1 calc R U P A 2
H1LB H 0.348019 0.981554 0.319699 0.038 Uiso 0.46(2) 1 calc R U P A 2

loop_
_atom_site_aniso_label
_atom_site_aniso_U_11
_atom_site_aniso_U_22
_atom_site_aniso_U_33
_atom_site_aniso_U_23
_atom_site_aniso_U_13
_atom_site_aniso_U_12
Cs1 0.03346(11) 0.01614(9) 0.02627(10) 0.00225(8) 0.01342(8) 0.00013(8)
Cs2 0.04126(13) 0.01521(9) 0.04111(13) 0.00326(8) 0.02204(11) 0.00139(8)
O3 0.029(3) 0.023(4) 0.031(3) -0.001(3) 0.018(2) -0.001(2)
O4 0.023(4) 0.023(3) 0.023(3) 0.000(2) 0.011(4) 0.005(3)
O10 0.035(3) 0.026(3) 0.019(3) 0.001(3) 0.016(2) 0.009(2)
O1 0.034(4) 0.026(2) 0.026(3) -0.003(2) 0.016(3) -0.003(3)
O5 0.028(3) 0.025(3) 0.027(4) 0.003(4) 0.008(3) -0.002(3)
O11 0.031(3) 0.028(3) 0.031(2) -0.005(2) 0.021(3) -0.001(3)
O6 0.032(3) 0.030(4) 0.025(4) -0.001(3) 0.010(2) -0.004(2)
O2 0.032(4) 0.032(3) 0.025(4) 0.002(3) 0.014(3) 0.000(4)
O8 0.034(2) 0.028(3) 0.035(4) 0.001(3) 0.009(2) -0.004(2)
O9 0.037(4) 0.034(3) 0.023(2) 0.002(2) 0.000(3) 0.006(3)
O12 0.031(3) 0.036(2) 0.042(4) -0.004(3) 0.024(3) -0.001(3)
O7 0.035(3) 0.037(3) 0.048(4) 0.003(3) 0.017(3) -0.002(2)
C47 0.034(3) 0.022(3) 0.024(3) 0.001(3) 0.016(2) 0.005(2)
C33 0.027(4) 0.027(4) 0.027(4) -0.004(3) 0.012(3) 0.004(3)
C31 0.033(3) 0.028(4) 0.027(4) -0.001(3) 0.016(3) 0.000(3)
C32 0.029(4) 0.027(5) 0.021(3) -0.005(3) 0.011(3) -0.001(3)
C46 0.033(3) 0.022(4) 0.022(4) 0.005(3) 0.014(3) 0.009(3)
C24 0.021(3) 0.029(3) 0.039(3) 0.000(3) 0.016(3) 0.000(3)
C23 0.025(3) 0.029(4) 0.041(3) 0.001(3) 0.022(3) 0.002(3)
C39 0.036(4) 0.030(3) 0.024(3) -0.002(3) 0.013(3) -0.006(3)
C35 0.023(4) 0.031(3) 0.031(5) 0.000(4) 0.009(3) 0.004(3)
C38 0.032(4) 0.031(4) 0.022(3) 0.000(3) 0.008(3) -0.007(3)
C34 0.028(4) 0.027(3) 0.029(4) -0.002(3) 0.011(4) 0.009(4)
C5 0.044(3) 0.032(4) 0.020(3) 0.002(3) 0.017(2) 0.003(3)
C1 0.016(2) 0.018(2) 0.016(2) 0.0021(17) 0.0069(19) -0.002(2)
C30 0.028(4) 0.033(4) 0.029(4) -0.004(4) 0.012(3) 0.003(3)
C21 0.022(2) 0.019(2) 0.026(3) -0.002(2) 0.015(2) -0.0005(18)
C14 0.022(3) 0.032(4) 0.030(3) 0.008(3) 0.000(2) -0.003(3)
C19 0.020(2) 0.0133(19) 0.020(2) 0.0022(19) 0.0104(19) -0.002(2)
C44 0.042(4) 0.030(3) 0.021(3) -0.002(3) 0.014(3) 0.008(4)
C13 0.022(3) 0.031(3) 0.029(3) 0.008(3) 0.005(2) -0.005(3)
C45 0.039(4) 0.025(3) 0.020(4) 0.003(3) 0.013(3) 0.009(3)
C36 0.025(3) 0.031(3) 0.030(4) -0.002(4) 0.008(4) -0.006(3)
C27 0.019(2) 0.016(2) 0.020(2) 0.002(2) 0.010(2) 0.0012(17)
C42 0.043(4) 0.028(3) 0.035(3) -0.006(3) 0.008(3) -0.003(3)
C10 0.020(2) 0.017(2) 0.019(2) 0.003(2) 0.0094(19) -0.0019(18)
C28 0.038(5) 0.040(3) 0.030(4) -0.008(3) 0.018(3) 0.001(4)
C37 0.030(3) 0.030(3) 0.027(4) 0.000(4) 0.008(3) -0.007(2)
C48 0.033(4) 0.036(3) 0.033(3) -0.013(2) 0.017(3) -0.001(3)
C43 0.038(4) 0.031(3) 0.026(3) -0.008(2) 0.005(3) 0.005(3)
C4 0.037(3) 0.032(3) 0.021(3) -0.003(3) 0.011(3) 0.000(3)
C18 0.019(2) 0.017(2) 0.016(2) 0.0031(18) 0.0086(18) -0.003(2)
C8 0.025(2) 0.021(2) 0.020(2) 0.0030(18) 0.0136(19) -0.003(2)
C26 0.020(2) 0.015(2) 0.026(2) 0.0015(19) 0.0121(19) 0.000(2)
C41 0.036(3) 0.032(3) 0.044(4) 0.004(3) 0.010(3) -0.008(2)
C9 0.021(2) 0.018(2) 0.020(2) 0.0007(19) 0.0123(19) -0.002(2)
C29 0.033(4) 0.042(4) 0.026(4) -0.002(3) 0.015(3) 0.000(4)
C49 0.035(4) 0.041(3) 0.039(3) -0.010(3) 0.024(3) -0.001(4)
C15 0.027(3) 0.031(3) 0.020(3) 0.005(3) -0.001(2) -0.004(3)
C12 0.020(3) 0.022(2) 0.025(2) 0.0057(19) 0.009(2) -0.003(3)
C22 0.028(3) 0.026(3) 0.037(3) -0.005(2) 0.022(2) 0.000(3)
C40 0.030(3) 0.039(4) 0.048(4) 0.007(3) 0.017(3) -0.007(3)
C3 0.024(3) 0.024(2) 0.021(2) 0.002(2) 0.011(2) -0.002(2)
C16 0.026(3) 0.023(2) 0.018(3) 0.001(2) 0.005(2) -0.006(2)
C25 0.023(3) 0.020(2) 0.029(3) 0.003(2) 0.013(2) 0.001(2)
C6 0.039(3) 0.035(3) 0.023(3) 0.002(3) 0.019(2) -0.001(2)
C17 0.023(2) 0.017(2) 0.019(2) 0.003(2) 0.007(2) -0.0051(18)
C50 0.032(4) 0.043(3) 0.044(4) -0.002(3) 0.025(3) -0.001(3)
C20 0.025(2) 0.021(2) 0.023(2) 0.0001(18) 0.0122(18) -0.0017(18)
C2 0.024(2) 0.025(2) 0.023(2) 0.0045(19) 0.0110(18) -0.0002(19)
C11 0.020(2) 0.020(2) 0.024(2) 0.0041(18) 0.0097(17) -0.0017(18)
C7 0.028(3) 0.027(2) 0.025(2) 0.000(2) 0.016(2) -0.001(2)
C51 0.035(3) 0.040(3) 0.049(4) 0.002(3) 0.023(3) 0.000(3)
C24X 0.026(4) 0.031(4) 0.032(4) 0.010(3) -0.001(3) -0.007(4)
C23X 0.027(4) 0.033(5) 0.026(3) 0.006(4) -0.002(3) -0.007(4)
C5X 0.041(3) 0.037(5) 0.026(3) 0.000(3) 0.020(3) 0.006(4)
C1X 0.019(3) 0.017(2) 0.019(3) 0.004(3) 0.010(2) -0.002(2)
C21X 0.024(3) 0.023(3) 0.018(3) 0.005(3) 0.003(3) -0.005(2)
C14X 0.025(4) 0.030(4) 0.043(4) -0.002(4) 0.017(3) 0.002(3)
C19X 0.025(3) 0.014(3) 0.015(2) 0.003(2) 0.009(2) -0.003(3)
C13X 0.022(4) 0.027(3) 0.036(4) 0.002(3) 0.012(3) 0.000(4)
C27X 0.020(3) 0.018(3) 0.019(3) 0.003(3) 0.008(2) -0.003(2)
C10X 0.019(2) 0.015(3) 0.016(3) 0.002(3) 0.009(2) -0.002(2)
C4X 0.037(3) 0.035(3) 0.029(3) 0.000(3) 0.021(3) 0.004(3)
C18X 0.022(3) 0.015(3) 0.018(3) 0.003(3) 0.010(2) -0.001(2)
C8X 0.025(3) 0.019(3) 0.021(3) 0.003(3) 0.011(2) -0.002(2)
C26X 0.022(3) 0.020(3) 0.023(3) 0.005(2) 0.005(2) -0.005(3)
C9X 0.019(3) 0.017(3) 0.018(2) 0.002(2) 0.011(2) -0.003(3)
C15X 0.028(4) 0.028(4) 0.041(3) -0.003(3) 0.021(3) 0.000(3)
C12X 0.020(3) 0.019(3) 0.025(3) 0.003(3) 0.008(2) -0.003(3)
C22X 0.028(4) 0.032(4) 0.025(4) 0.007(4) -0.002(3) -0.005(3)
C3X 0.025(3) 0.025(3) 0.025(3) 0.003(2) 0.015(2) -0.001(3)
C16X 0.027(3) 0.023(3) 0.028(3) 0.000(3) 0.017(3) -0.003(3)
C25X 0.022(3) 0.025(3) 0.030(3) 0.009(3) 0.003(3) -0.003(3)
C6X 0.037(3) 0.034(4) 0.023(4) -0.001(4) 0.016(3) 0.001(3)
C17X 0.022(2) 0.014(3) 0.022(3) 0.003(2) 0.013(2) -0.001(2)
C20X 0.028(3) 0.022(3) 0.021(3) 0.001(2) 0.005(2) -0.006(2)
C2X 0.026(3) 0.021(3) 0.028(3) 0.003(2) 0.012(2) 0.000(2)
C11X 0.021(3) 0.021(3) 0.021(3) 0.004(2) 0.008(2) 0.000(2)
C7X 0.031(3) 0.025(3) 0.021(3) 0.000(3) 0.011(3) 0.002(3)
O10X 0.035(3) 0.020(3) 0.022(4) 0.002(4) 0.014(3) 0.006(3)
O11X 0.033(5) 0.024(4) 0.029(3) -0.007(3) 0.015(3) -0.002(4)
O8X 0.027(3) 0.026(3) 0.038(4) -0.001(4) 0.018(3) -0.001(2)
O9X 0.036(4) 0.028(4) 0.022(3) -0.006(3) 0.014(3) 0.003(4)
O12X 0.034(4) 0.034(3) 0.039(4) -0.006(3) 0.023(3) -0.003(4)
O7X 0.034(4) 0.032(3) 0.046(4) -0.002(3) 0.024(3) 0.002(3)
C47X 0.030(4) 0.023(4) 0.026(4) 0.001(3) 0.014(3) 0.004(3)
C46X 0.038(4) 0.023(4) 0.022(4) -0.001(4) 0.013(3) 0.005(3)
C44X 0.030(5) 0.027(4) 0.024(4) -0.001(3) 0.010(4) 0.004(4)
C45X 0.032(4) 0.026(3) 0.024(4) -0.005(4) 0.015(3) 0.006(4)
C42X 0.030(4) 0.027(3) 0.037(4) -0.001(3) 0.013(3) 0.000(3)
C48X 0.034(5) 0.033(4) 0.035(3) -0.011(3) 0.020(4) -0.003(4)
C43X 0.035(4) 0.028(4) 0.025(3) -0.004(3) 0.011(3) 0.003(4)
C41X 0.027(3) 0.032(4) 0.044(4) 0.002(4) 0.021(3) -0.004(3)
C49X 0.038(5) 0.040(4) 0.035(4) -0.010(3) 0.021(4) -0.002(4)
C40X 0.029(4) 0.032(4) 0.047(4) 0.000(4) 0.026(3) -0.003(3)
C50X 0.038(4) 0.043(4) 0.044(4) -0.003(4) 0.027(3) -0.002(4)
C51X 0.037(4) 0.039(4) 0.046(4) -0.005(3) 0.028(3) 0.003(3)
O3X 0.029(4) 0.023(5) 0.029(3) 0.000(3) 0.017(2) -0.001(3)
O4X 0.022(4) 0.025(3) 0.027(4) 0.002(3) 0.013(4) 0.005(3)
O1X 0.031(4) 0.034(3) 0.025(3) 0.003(3) 0.013(4) -0.005(4)
O5X 0.025(3) 0.023(3) 0.028(5) 0.004(4) 0.006(4) -0.002(3)
O6X 0.036(3) 0.032(4) 0.026(4) 0.002(3) 0.007(3) -0.004(3)
O2X 0.034(5) 0.033(4) 0.027(4) 0.002(4) 0.016(3) -0.003(4)
C33X 0.025(4) 0.026(4) 0.025(4) -0.002(3) 0.007(3) 0.003(3)
C31X 0.028(3) 0.027(4) 0.031(4) -0.003(4) 0.016(3) 0.003(3)
C32X 0.023(4) 0.024(5) 0.028(3) -0.005(3) 0.011(3) 0.004(3)
C39X 0.035(5) 0.029(4) 0.022(3) 0.001(3) 0.005(4) -0.008(4)
C35X 0.025(4) 0.029(4) 0.029(5) 0.000(4) 0.010(4) 0.007(4)
C38X 0.033(4) 0.028(4) 0.023(3) -0.001(3) 0.005(3) -0.005(3)
C34X 0.023(5) 0.029(3) 0.031(4) -0.003(3) 0.006(4) 0.005(4)
C30X 0.030(4) 0.033(4) 0.030(4) -0.001(4) 0.019(3) 0.002(3)
C36X 0.028(3) 0.029(3) 0.030(5) 0.003(4) 0.008(4) -0.004(3)
C28X 0.035(5) 0.038(3) 0.028(4) -0.003(3) 0.014(4) -0.003(4)
C37X 0.029(3) 0.033(3) 0.031(5) 0.001(4) 0.005(4) -0.006(3)
C29X 0.035(5) 0.036(4) 0.029(4) -0.003(4) 0.020(3) -0.003(4)

loop_
_atom_type_symbol
_atom_type_description
_atom_type_scat_dispersion_real
_atom_type_scat_dispersion_imag
_atom_type_scat_source
C C 0.0033 0.0016 'International Tables Vol C Tables 4.2.6.8 and 6.1.1.4'
H H 0.0000 0.0000 'International Tables Vol C Tables 4.2.6.8 and 6.1.1.4'
Cs Cs -0.3680 2.1192 'International Tables Vol C Tables 4.2.6.8 and 6.1.1.4'
O O 0.0106 0.0060 'International Tables Vol C Tables 4.2.6.8 and 6.1.1.4'

loop_
_geom_angle_atom_site_label_1
_geom_angle_atom_site_label_2
_geom_angle_atom_site_label_3
_geom_angle
_geom_angle_site_symmetry_1
_geom_angle_site_symmetry_3
_geom_angle_publ_flag
O4 Cs1 O3 56.6(3) . . ?
O4 Cs1 O5 56.6(3) . . ?
O4 Cs1 O6 111.2(4) . . ?
O4 Cs1 O2 111.2(4) . . ?
O4 Cs1 C27 111.9(5) . . ?
O5 Cs1 O3 105.5(4) . . ?
O6 Cs1 O3 137.3(5) . . ?
O6 Cs1 O5 55.7(3) . . ?
O6 Cs1 O2 111.0(3) . . ?
O6 Cs1 C27 99.8(3) . . ?
O2 Cs1 O3 55.3(3) . . ?
O2 Cs1 O5 139.2(5) . . ?
O2 Cs1 C27 111.3(4) . . ?
C27 Cs1 O3 122.9(4) . . ?
C27 Cs1 O5 109.2(4) . . ?
O3X Cs1 O1X 100.7(5) . . ?
O3X Cs1 O5X 105.3(5) . . ?
O4X Cs1 O3X 55.8(4) . . ?
O4X Cs1 O1X 131.1(7) . . ?
O4X Cs1 O5X 56.2(4) . . ?
O4X Cs1 O6X 109.3(5) . . ?
O1X Cs1 O5X 101.3(4) . . ?
O6X Cs1 O3X 137.2(6) . . ?
O6X Cs1 O1X 56.2(3) . . ?
O6X Cs1 O5X 54.5(3) . . ?
O2X Cs1 O3X 56.8(4) . . ?
O2X Cs1 O4X 111.8(5) . . ?
O2X Cs1 O1X 55.5(3) . . ?
O2X Cs1 O5X 140.2(6) . . ?
O2X Cs1 O6X 111.6(4) . . ?
O11 Cs2 O10 55.9(3) . . ?
O11 Cs2 O9 110.0(3) . . ?
O11 Cs2 O12 56.1(2) . . ?
O11 Cs2 O7 112.0(2) . . ?
O9 Cs2 O10 55.2(3) . . ?
O9 Cs2 O12 133.2(4) . . ?
O12 Cs2 O10 102.6(3) . . ?
O7 Cs2 O10 137.1(4) . . ?
O7 Cs2 O9 109.2(3) . . ?
O7 Cs2 O12 56.32(17) . . ?
C27X Cs2 O12X 125.4(3) . . ?
O10X Cs2 C27X 122.5(5) . . ?
O10X Cs2 O11X 56.6(4) . . ?
O10X Cs2 O12X 100.9(4) . . ?
O11X Cs2 C27X 124.4(4) . . ?
O11X Cs2 O12X 54.2(3) . . ?
O8X Cs2 C27X 98.4(4) . . ?
O8X Cs2 O10X 103.9(5) . . ?
O8X Cs2 O11X 137.2(5) . . ?
O8X Cs2 O12X 101.7(4) . . ?
O9X Cs2 C27X 97.2(4) . . ?
O9X Cs2 O10X 57.1(4) . . ?
O9X Cs2 O11X 113.2(5) . . ?
O9X Cs2 O8X 56.4(4) . . ?
O9X Cs2 O12X 135.8(5) . . ?
O9X Cs2 O7X 111.7(4) . . ?
O7X Cs2 C27X 101.2(3) . . ?
O7X Cs2 O10X 135.2(5) . . ?
O7X Cs2 O11X 108.3(3) . . ?
O7X Cs2 O8X 56.1(3) . . ?
O7X Cs2 O12X 54.4(3) . . ?
C31 O3 Cs1 99.3(12) . . ?
C31 O3 C32 113.4(10) . . ?
C32 O3 Cs1 104.3(12) . . ?
C33 O4 Cs1 118.8(9) . . ?
C33 O4 C34 114.4(10) . . ?
C34 O4 Cs1 118.6(8) . . ?
C46 O10 Cs2 103.7(8) . . ?
C46 O10 C45 112.1(8) . . ?
C45 O10 Cs2 101.3(7) . . ?
C39 O1 Cs1 103.4(9) . . ?
C39 O1 C28 112.7(8) . . ?
C28 O1 Cs1 106.6(9) . . ?
C35 O5 Cs1 101.6(9) . . ?
C36 O5 Cs1 101.0(10) . . ?
C36 O5 C35 112.6(9) . . ?
C47 O11 Cs2 119.6(7) . . ?
C48 O11 Cs2 119.5(5) . . ?
C48 O11 C47 112.4(8) . . ?
C38 O6 Cs1 116.4(8) . . ?
C38 O6 C37 113.5(9) . . ?
C37 O6 Cs1 118.0(6) . . ?
C30 O2 Cs1 117.4(8) . . ?
C29 O2 Cs1 122.4(6) . . ?
C29 O2 C30 113.1(8) . . ?
C42 O8 Cs2 105.1(7) . . ?
C42 O8 C41 113.0(8) . . ?
C41 O8 Cs2 99.7(6) . . ?
C44 O9 Cs2 119.8(6) . . ?
C44 O9 C43 114.3(8) . . ?
C43 O9 Cs2 121.2(7) . . ?
C49 O12 Cs2 105.3(6) . . ?
C49 O12 C50 113.1(6) . . ?
C50 O12 Cs2 104.2(5) . . ?
C40 O7 Cs2 120.6(6) . . ?
C51 O7 Cs2 118.6(4) . . ?
C51 O7 C40 113.2(6) . . ?
Cs2 C47 H00Y 105.7 . . ?
Cs2 C47 H 142.5 . . ?
O11 C47 H00Y 109.8 . . ?
O11 C47 H 109.8 . . ?
O11 C47 C46 109.2(9) . . ?
H00Y C47 H 108.3 . . ?
C46 C47 Cs2 72.2(6) . . ?
C46 C47 H00Y 109.8 . . ?
C46 C47 H 109.8 . . ?
Cs1 C33 H00A 147.0 . . ?
Cs1 C33 H00B 100.2 . . ?
O4 C33 H00A 110.0 . . ?
O4 C33 H00B 110.0 . . ?
O4 C33 C32 108.6(9) . . ?
H00A C33 H00B 108.3 . . ?
C32 C33 Cs1 74.1(6) . . ?
C32 C33 H00A 110.0 . . ?
C32 C33 H00B 110.0 . . ?
O3 C31 H00C 110.1 . . ?
O3 C31 H00D 110.1 . . ?
O3 C31 C30 108.2(9) . . ?
H00C C31 H00D 108.4 . . ?
C30 C31 H00C 110.1 . . ?
C30 C31 H00D 110.1 . . ?
Cs1 C32 H00E 162.9 . . ?
Cs1 C32 H00F 75.8 . . ?
O3 C32 Cs1 54.1(11) . . ?
O3 C32 C33 109.2(9) . . ?
O3 C32 H00E 109.8 . . ?
O3 C32 H00F 109.8 . . ?
C33 C32 Cs1 83.3(7) . . ?
C33 C32 H00E 109.8 . . ?
C33 C32 H00F 109.8 . . ?
H00E C32 H00F 108.3 . . ?
Cs2 C46 H00Z 73.0 . . ?
Cs2 C46 HA 161.9 . . ?
O10 C46 Cs2 54.3(6) . . ?
O10 C46 C47 107.5(8) . . ?
O10 C46 H00Z 110.2 . . ?
O10 C46 HA 110.2 . . ?
C47 C46 Cs2 85.3(6) . . ?
C47 C46 H00Z 110.2 . . ?
C47 C46 HA 110.2 . . ?
H00Z C46 HA 108.5 . . ?
C23 C24 H1 120.2 . . ?
C25 C24 H1 120.2 . . ?
C25 C24 C23 119.6(9) . . ?
C24 C23 H2 119.2 . . ?
C22 C23 C24 121.5(12) . . ?
C22 C23 H2 119.2 . . ?
Cs1 C39 H00G 75.2 . . ?
Cs1 C39 H00H 163.8 . . ?
O1 C39 Cs1 55.1(8) . . ?
O1 C39 H00G 109.8 . . ?
O1 C39 H00H 109.8 . . ?
O1 C39 C38 109.2(8) . . ?
H00G C39 H00H 108.3 . . ?
C38 C39 Cs1 82.9(6) . . ?
C38 C39 H00G 109.8 . . ?
C38 C39 H00H 109.8 . . ?
Cs1 C35 H00I 71.1 . . ?
Cs1 C35 H00J 162.3 . . ?
O5 C35 Cs1 56.0(9) . . ?
O5 C35 H00I 109.9 . . ?
O5 C35 H00J 109.9 . . ?
O5 C35 C34 108.7(8) . . ?
H00I C35 H00J 108.3 . . ?
C34 C35 Cs1 86.2(6) . . ?
C34 C35 H00I 109.9 . . ?
C34 C35 H00J 109.9 . . ?
Cs1 C38 H00K 97.2 . . ?
Cs1 C38 H00L 150.0 . . ?
O6 C38 C39 109.5(9) . . ?
O6 C38 H00K 109.8 . . ?
O6 C38 H00L 109.8 . . ?
C39 C38 Cs1 74.8(6) . . ?
C39 C38 H00K 109.8 . . ?
C39 C38 H00L 109.8 . . ?
H00K C38 H00L 108.2 . . ?
Cs1 C34 H00M 107.1 . . ?
Cs1 C34 H00N 141.6 . . ?
O4 C34 C35 109.6(8) . . ?
O4 C34 H00M 109.7 . . ?
O4 C34 H00N 109.7 . . ?
C35 C34 Cs1 71.2(6) . . ?
C35 C34 H00M 109.7 . . ?
C35 C34 H00N 109.7 . . ?
H00M C34 H00N 108.2 . . ?
C4 C5 H3 120.0 . . ?
C4 C5 C6 120.0(9) . . ?
C6 C5 H3 120.0 . . ?
Cs1 C1 Cs2 133.53(17) . . ?
C27 C1 Cs1 70.2(3) . . ?
C27 C1 Cs2 80.6(3) . . ?
C27 C1 C9 120.9(5) . . ?
C27 C1 C2 129.9(6) . . ?
C9 C1 Cs1 91.1(3) . . ?
C9 C1 Cs2 73.6(3) . . ?
C9 C1 C2 109.2(5) . . ?
C2 C1 Cs1 109.2(3) . . ?
C2 C1 Cs2 117.3(3) . . ?
Cs1 C30 H00O 112.3 . . ?
Cs1 C30 H00P 137.5 . . ?
O2 C30 C31 110.7(9) . . ?
O2 C30 H00O 109.5 . . ?
O2 C30 H00P 109.5 . . ?
C31 C30 Cs1 68.9(7) . . ?
C31 C30 H00O 109.5 . . ?
C31 C30 H00P 109.5 . . ?
H00O C30 H00P 108.1 . . ?
C22 C21 C26 119.3(6) . . ?
C22 C21 C20 131.7(7) . . ?
C20 C21 C26 109.0(6) . . ?
C13 C14 H6 120.1 . . ?
C13 C14 C15 119.8(11) . . ?
C15 C14 H6 120.1 . . ?
Cs1 C19 Cs2 134.43(16) . . ?
C27 C19 Cs1 71.0(3) . . ?
C27 C19 Cs2 80.0(3) . . ?
C18 C19 Cs1 93.0(3) . . ?
C18 C19 Cs2 71.0(3) . . ?
C18 C19 C27 119.0(5) . . ?
C20 C19 Cs1 100.6(3) . . ?
C20 C19 Cs2 122.1(3) . . ?
C20 C19 C27 108.7(5) . . ?
C20 C19 C18 132.3(6) . . ?
Cs2 C44 H00 140.3 . . ?
Cs2 C44 HB 108.5 . . ?
O9 C44 H00 110.0 . . ?
O9 C44 HB 110.0 . . ?
O9 C44 C45 108.3(8) . . ?
H00 C44 HB 108.4 . . ?
C45 C44 Cs2 69.8(6) . . ?
C45 C44 H00 110.0 . . ?
C45 C44 HB 110.0 . . ?
C14 C13 H8 119.8 . . ?
C14 C13 C12 120.5(9) . . ?
C12 C13 H8 119.8 . . ?
Cs2 C45 H4 161.0 . . ?
Cs2 C45 HC 69.2 . . ?
O10 C45 Cs2 56.1(6) . . ?
O10 C45 C44 107.4(8) . . ?
O10 C45 H4 110.2 . . ?
O10 C45 HC 110.2 . . ?
C44 C45 Cs2 87.7(6) . . ?
C44 C45 H4 110.2 . . ?
C44 C45 HC 110.2 . . ?
H4 C45 HC 108.5 . . ?
O5 C36 H00Q 109.9 . . ?
O5 C36 H00R 109.9 . . ?
O5 C36 C37 109.0(9) . . ?
H00Q C36 H00R 108.3 . . ?
C37 C36 H00Q 109.9 . . ?
C37 C36 H00R 109.9 . . ?
Cs1 C27 Cs2 138.83(17) . . ?
C1 C27 Cs1 84.7(3) . . ?
C1 C27 Cs2 76.1(3) . . ?
C1 C27 C19 119.9(5) . . ?
C1 C27 C26 132.1(6) . . ?
C19 C27 Cs1 83.0(3) . . ?
C19 C27 Cs2 76.0(3) . . ?
C26 C27 Cs1 95.9(3) . . ?
C26 C27 Cs2 124.0(4) . . ?
C26 C27 C19 107.6(6) . . ?
Cs2 C42 H01G 74.9 . . ?
Cs2 C42 H01H 162.5 . . ?
O8 C42 Cs2 54.0(6) . . ?
O8 C42 H01G 110.0 . . ?
O8 C42 H01H 110.0 . . ?
O8 C42 C43 108.6(7) . . ?
H01G C42 H01H 108.4 . . ?
C43 C42 Cs2 84.0(5) . . ?
C43 C42 H01G 110.0 . . ?
C43 C42 H01H 110.0 . . ?
Cs2 C10 Cs1 123.29(16) . . ?
C18 C10 Cs1 72.3(3) . . ?
C18 C10 Cs2 79.5(3) . . ?
C18 C10 C9 119.0(5) . . ?
C18 C10 C11 109.6(6) . . ?
C9 C10 Cs1 71.3(3) . . ?
C9 C10 Cs2 81.8(3) . . ?
C9 C10 C11 131.2(6) . . ?
C11 C10 Cs1 131.9(3) . . ?
C11 C10 Cs2 103.5(3) . . ?
Cs1 C28 H01A 161.3 . . ?
Cs1 C28 H01B 76.8 . . ?
O1 C28 Cs1 52.4(7) . . ?
O1 C28 H01A 109.8 . . ?
O1 C28 H01B 109.8 . . ?
O1 C28 C29 109.4(8) . . ?
H01A C28 H01B 108.2 . . ?
C29 C28 Cs1 84.3(6) . . ?
C29 C28 H01A 109.8 . . ?
C29 C28 H01B 109.8 . . ?
Cs1 C37 H01C 140.0 . . ?
Cs1 C37 H01D 109.3 . . ?
O6 C37 C36 109.2(8) . . ?
O6 C37 H01C 109.8 . . ?
O6 C37 H01D 109.8 . . ?
C36 C37 Cs1 69.1(6) . . ?
C36 C37 H01C 109.8 . . ?
C36 C37 H01D 109.8 . . ?
H01C C37 H01D 108.3 . . ?
Cs2 C48 H01I 143.2 . . ?
Cs2 C48 H01J 104.9 . . ?
O11 C48 H01I 109.9 . . ?
O11 C48 H01J 109.9 . . ?
O11 C48 C49 108.8(7) . . ?
H01I C48 H01J 108.3 . . ?
C49 C48 Cs2 72.1(5) . . ?
C49 C48 H01I 109.9 . . ?
C49 C48 H01J 109.9 . . ?
O9 C43 C42 110.2(8) . . ?
O9 C43 H01K 109.6 . . ?
O9 C43 H01L 109.6 . . ?
C42 C43 H01K 109.6 . . ?
C42 C43 H01L 109.6 . . ?
H01K C43 H01L 108.1 . . ?
C5 C4 H11 119.8 . . ?
C5 C4 C3 120.4(9) . . ?
C3 C4 H11 119.8 . . ?
Cs2 C18 Cs1 127.10(16) . . ?
C19 C18 Cs1 63.8(3) . . ?
C19 C18 Cs2 84.5(3) . . ?
C19 C18 C17 132.4(6) . . ?
C10 C18 Cs1 85.8(3) . . ?
C10 C18 Cs2 75.2(3) . . ?
C10 C18 C19 120.6(5) . . ?
C10 C18 C17 106.8(6) . . ?
C17 C18 Cs1 128.1(4) . . ?
C17 C18 Cs2 104.7(3) . . ?
C3 C8 C9 108.1(5) . . ?
C7 C8 C9 131.9(6) . . ?
C7 C8 C3 119.9(5) . . ?
C21 C26 Cs1 94.0(4) . . ?
C27 C26 Cs1 60.4(3) . . ?
C27 C26 C21 106.9(6) . . ?
C25 C26 Cs1 111.4(4) . . ?
C25 C26 C21 119.9(5) . . ?
C25 C26 C27 133.1(6) . . ?
Cs2 C41 H01M 163.2 . . ?
Cs2 C41 H01N 69.2 . . ?
O8 C41 Cs2 58.0(5) . . ?
O8 C41 H01M 109.9 . . ?
O8 C41 H01N 109.9 . . ?
O8 C41 C40 109.1(7) . . ?
H01M C41 H01N 108.3 . . ?
C40 C41 Cs2 86.1(4) . . ?
C40 C41 H01M 109.9 . . ?
C40 C41 H01N 109.9 . . ?
Cs2 C9 Cs1 126.10(15) . . ?
C1 C9 Cs1 65.8(3) . . ?
C1 C9 Cs2 82.3(3) . . ?
C1 C9 C10 120.4(5) . . ?
C1 C9 C8 108.5(5) . . ?
C10 C9 Cs1 86.7(3) . . ?
C10 C9 Cs2 73.1(3) . . ?
C10 C9 C8 131.0(6) . . ?
C8 C9 Cs1 116.1(4) . . ?
C8 C9 Cs2 114.8(4) . . ?
O2 C29 C28 108.7(8) . . ?
O2 C29 H01E 109.9 . . ?
O2 C29 H01F 109.9 . . ?
C28 C29 H01E 109.9 . . ?
C28 C29 H01F 109.9 . . ?
H01E C29 H01F 108.3 . . ?
Cs2 C49 H01O 161.5 . . ?
Cs2 C49 H01P 75.0 . . ?
O12 C49 Cs2 53.3(5) . . ?
O12 C49 C48 109.1(7) . . ?
O12 C49 H01O 109.9 . . ?
O12 C49 H01P 109.9 . . ?
C48 C49 Cs2 85.1(5) . . ?
C48 C49 H01O 109.9 . . ?
C48 C49 H01P 109.9 . . ?
H01O C49 H01P 108.3 . . ?
C14 C15 H16 119.2 . . ?
C16 C15 C14 121.5(9) . . ?
C16 C15 H16 119.2 . . ?
C13 C12 C17 119.3(6) . . ?
C13 C12 C11 130.8(7) . . ?
C11 C12 C17 109.9(6) . . ?
C23 C22 C21 119.3(9) . . ?
C23 C22 H18 120.4 . . ?
C21 C22 H18 120.4 . . ?
Cs2 C40 H01Q 140.1 . . ?
Cs2 C40 H01R 108.3 . . ?
O7 C40 C41 109.5(7) . . ?
O7 C40 H01Q 109.8 . . ?
O7 C40 H01R 109.8 . . ?
C41 C40 Cs2 71.8(5) . . ?
C41 C40 H01Q 109.8 . . ?
C41 C40 H01R 109.8 . . ?
H01Q C40 H01R 108.2 . . ?
C4 C3 C8 120.1(6) . . ?
C4 C3 C2 130.4(7) . . ?
C8 C3 C2 109.4(5) . . ?
C15 C16 H20 120.9 . . ?
C15 C16 C17 118.2(7) . . ?
C17 C16 H20 120.9 . . ?
C24 C25 C26 120.2(6) . . ?
C24 C25 H21 119.9 . . ?
C26 C25 H21 119.9 . . ?
C5 C6 H22 119.9 . . ?
C7 C6 C5 120.3(8) . . ?
C7 C6 H22 119.9 . . ?
C18 C17 Cs2 54.3(3) . . ?
C12 C17 Cs2 90.3(4) . . ?
C12 C17 C18 107.3(6) . . ?
C16 C17 Cs2 119.2(4) . . ?
C16 C17 C18 131.9(6) . . ?
C16 C17 C12 120.8(6) . . ?
Cs2 C50 H01S 74.2 . . ?
Cs2 C50 H01T 161.7 . . ?
O12 C50 Cs2 53.9(4) . . ?
O12 C50 H01S 109.8 . . ?
O12 C50 H01T 109.8 . . ?
O12 C50 C51 109.3(6) . . ?
H01S C50 H01T 108.3 . . ?
C51 C50 Cs2 85.5(4) . . ?
C51 C50 H01S 109.8 . . ?
C51 C50 H01T 109.8 . . ?
Cs1 C20 H24 121.6 . . ?
C21 C20 Cs1 85.1(3) . . ?
C21 C20 H24 126.1 . . ?
C19 C20 Cs1 57.9(3) . . ?
C19 C20 C21 107.7(5) . . ?
C19 C20 H24 126.1 . . ?
C1 C2 C3 104.7(5) . . ?
C1 C2 H25A 110.8 . . ?
C1 C2 H25B 110.8 . . ?
C3 C2 H25A 110.8 . . ?
C3 C2 H25B 110.8 . . ?
H25A C2 H25B 108.9 . . ?
Cs2 C11 H26 115.0 . . ?
C10 C11 Cs2 55.1(3) . . ?
C10 C11 H26 126.8 . . ?
C12 C11 Cs2 93.8(3) . . ?
C12 C11 C10 106.4(5) . . ?
C12 C11 H26 126.8 . . ?
C8 C7 H27 120.4 . . ?
C6 C7 C8 119.1(6) . . ?
C6 C7 H27 120.4 . . ?
Cs2 C51 H01U 104.9 . . ?
Cs2 C51 H01V 143.5 . . ?
O7 C51 C50 109.6(6) . . ?
O7 C51 H01U 109.8 . . ?
O7 C51 H01V 109.8 . . ?
C50 C51 Cs2 72.0(4) . . ?
C50 C51 H01U 109.8 . . ?
C50 C51 H01V 109.8 . . ?
H01U C51 H01V 108.2 . . ?
C23X C24X H1A 120.0 . . ?
C25X C24X H1A 120.0 . . ?
C25X C24X C23X 120.0(14) . . ?
C24X C23X H2A 119.2 . . ?
C22X C23X C24X 121.5(17) . . ?
C22X C23X H2A 119.2 . . ?
C4X C5X H3A 120.0 . . ?
C4X C5X C6X 119.9(13) . . ?
C6X C5X H3A 120.0 . . ?
Cs2 C1X Cs1 126.2(2) . . ?
C27X C1X Cs1 80.9(5) . . ?
C27X C1X Cs2 76.5(5) . . ?
C27X C1X C9X 120.2(7) . . ?
C27X C1X C2X 130.4(8) . . ?
C9X C1X Cs1 68.5(4) . . ?
C9X C1X Cs2 82.1(4) . . ?
C9X C1X C2X 109.4(7) . . ?
C2X C1X Cs1 121.4(5) . . ?
C2X C1X Cs2 110.4(5) . . ?
C26X C21X C20X 109.9(9) . . ?
C22X C21X C26X 120.6(9) . . ?
C22X C21X C20X 129.5(11) . . ?
C13X C14X H6A 120.2 . . ?
C13X C14X C15X 119.7(18) . . ?
C15X C14X H6A 120.2 . . ?
Cs2 C19X Cs1 129.4(2) . . ?
C27X C19X Cs1 88.8(5) . . ?
C27X C19X Cs2 72.0(5) . . ?
C27X C19X C18X 119.6(7) . . ?
C27X C19X C20X 109.1(7) . . ?
C18X C19X Cs1 65.2(4) . . ?
C18X C19X Cs2 84.0(5) . . ?
C18X C19X C20X 131.4(8) . . ?
C20X C19X Cs1 119.7(5) . . ?
C20X C19X Cs2 110.9(5) . . ?
C14X C13X H8A 119.4 . . ?
C14X C13X C12X 121.2(14) . . ?
C12X C13X H8A 119.4 . . ?
Cs2 C27X Cs1 125.5(2) . . ?
C1X C27X Cs1 77.4(5) . . ?
C1X C27X Cs2 78.3(5) . . ?
C1X C27X C19X 120.3(7) . . ?
C1X C27X C26X 132.1(9) . . ?
C19X C27X Cs1 68.8(4) . . ?
C19X C27X Cs2 83.1(5) . . ?
C19X C27X C26X 107.5(8) . . ?
C26X C27X Cs1 126.6(5) . . ?
C26X C27X Cs2 105.8(5) . . ?
Cs1 C10X Cs2 136.2(2) . . ?
C18X C10X Cs1 77.0(4) . . ?
C18X C10X Cs2 78.5(4) . . ?
C9X C10X Cs1 88.6(5) . . ?
C9X C10X Cs2 72.2(4) . . ?
C9X C10X C18X 118.4(7) . . ?
C9X C10X C11X 132.1(8) . . ?
C11X C10X Cs1 97.5(5) . . ?
C11X C10X Cs2 124.8(5) . . ?
C11X C10X C18X 109.2(8) . . ?
C5X C4X H11A 120.2 . . ?
C5X C4X C3X 119.6(13) . . ?
C3X C4X H11A 120.2 . . ?
Cs1 C18X Cs2 135.8(2) . . ?
C19X C18X Cs1 90.6(5) . . ?
C19X C18X Cs2 72.0(4) . . ?
C19X C18X C10X 120.4(7) . . ?
C19X C18X C17X 132.3(8) . . ?
C10X C18X Cs1 77.0(4) . . ?
C10X C18X Cs2 77.9(4) . . ?
C10X C18X C17X 107.1(8) . . ?
C17X C18X Cs1 97.0(5) . . ?
C17X C18X Cs2 124.9(5) . . ?
C3X C8X C9X 108.6(7) . . ?
C7X C8X C9X 131.1(8) . . ?
C7X C8X C3X 120.3(7) . . ?
C21X C26X Cs2 99.4(6) . . ?
C21X C26X C27X 107.2(9) . . ?
C27X C26X Cs2 53.1(4) . . ?
C25X C26X Cs2 113.6(6) . . ?
C25X C26X C21X 119.4(8) . . ?
C25X C26X C27X 133.4(9) . . ?
Cs2 C9X Cs1 131.3(2) . . ?
C1X C9X Cs1 89.0(5) . . ?
C1X C9X Cs2 73.1(4) . . ?
C1X C9X C10X 121.0(7) . . ?
C1X C9X C8X 107.5(7) . . ?
C10X C9X Cs1 67.0(4) . . ?
C10X C9X Cs2 83.9(4) . . ?
C10X C9X C8X 131.5(8) . . ?
C8X C9X Cs1 115.1(5) . . ?
C8X C9X Cs2 113.4(5) . . ?
C14X C15X H16A 119.6 . . ?
C16X C15X C14X 120.8(13) . . ?
C16X C15X H16A 119.6 . . ?
C13X C12X Cs1 126.4(9) . . ?
C13X C12X C17X 118.0(8) . . ?
C17X C12X Cs1 69.5(5) . . ?
C11X C12X Cs1 69.4(4) . . ?
C11X C12X C13X 132.2(10) . . ?
C11X C12X C17X 109.8(8) . . ?
C23X C22X C21X 118.6(14) . . ?
C23X C22X H18A 120.7 . . ?
C21X C22X H18A 120.7 . . ?
C4X C3X C8X 120.5(8) . . ?
C4X C3X C2X 130.3(9) . . ?
C8X C3X C2X 109.1(7) . . ?
C15X C16X H20A 120.3 . . ?
C15X C16X C17X 119.4(9) . . ?
C17X C16X H20A 120.3 . . ?
C24X C25X C26X 119.9(10) . . ?
C24X C25X H21A 120.1 . . ?
C26X C25X H21A 120.1 . . ?
C5X C6X H22A 119.2 . . ?
C7X C6X C5X 121.6(11) . . ?
C7X C6X H22A 119.2 . . ?
C18X C17X Cs1 59.7(4) . . ?
C12X C17X Cs1 89.0(5) . . ?
C12X C17X C18X 106.8(8) . . ?
C16X C17X Cs1 116.2(6) . . ?
C16X C17X C18X 132.5(8) . . ?
C16X C17X C12X 120.7(8) . . ?
C21X C20X C19X 106.3(8) . . ?
C21X C20X H24A 126.9 . . ?
C19X C20X H24A 126.9 . . ?
C1X C2X H25C 110.7 . . ?
C1X C2X H25D 110.7 . . ?
C3X C2X C1X 105.4(7) . . ?
C3X C2X H25C 110.7 . . ?
C3X C2X H25D 110.7 . . ?
H25C C2X H25D 108.8 . . ?
Cs1 C11X H26A 115.7 . . ?
C10X C11X Cs1 59.7(4) . . ?
C10X C11X H26A 126.4 . . ?
C12X C11X Cs1 89.4(5) . . ?
C12X C11X C10X 107.1(7) . . ?
C12X C11X H26A 126.4 . . ?
C8X C7X H27A 121.0 . . ?
C6X C7X C8X 118.0(9) . . ?
C6X C7X H27A 121.0 . . ?
C46X O10X Cs2 102.0(12) . . ?
C45X O10X Cs2 100.7(10) . . ?
C45X O10X C46X 114.3(13) . . ?
C47X O11X Cs2 113.4(11) . . ?
C47X O11X C48X 114.9(12) . . ?
C48X O11X Cs2 118.6(8) . . ?
C42X O8X Cs2 102.1(10) . . ?
C42X O8X C41X 111.7(11) . . ?
C41X O8X Cs2 102.1(9) . . ?
C44X O9X Cs2 120.0(9) . . ?
C44X O9X C43X 114.1(11) . . ?
C43X O9X Cs2 120.1(10) . . ?
C49X O12X Cs2 105.9(9) . . ?
C50X O12X Cs2 104.5(8) . . ?
C50X O12X C49X 112.0(10) . . ?
C40X O7X Cs2 118.5(7) . . ?
C40X O7X C51X 113.4(9) . . ?
C51X O7X Cs2 121.9(7) . . ?
Cs2 C47X H28A 101.0 . . ?
Cs2 C47X H28B 148.5 . . ?
O11X C47X Cs2 47.3(9) . . ?
O11X C47X H28A 109.8 . . ?
O11X C47X H28B 109.8 . . ?
O11X C47X C46X 109.5(14) . . ?
H28A C47X H28B 108.2 . . ?
C46X C47X Cs2 69.6(10) . . ?
C46X C47X H28A 109.8 . . ?
C46X C47X H28B 109.8 . . ?
Cs2 C46X H5 69.9 . . ?
Cs2 C46X HD 160.7 . . ?
O10X C46X Cs2 55.5(10) . . ?
O10X C46X C47X 108.4(13) . . ?
O10X C46X H5 110.0 . . ?
O10X C46X HD 110.0 . . ?
C47X C46X Cs2 88.0(10) . . ?
C47X C46X H5 110.0 . . ?
C47X C46X HD 110.0 . . ?
H5 C46X HD 108.4 . . ?
Cs2 C44X H7 141.7 . . ?
Cs2 C44X HE 106.5 . . ?
O9X C44X H7 110.1 . . ?
O9X C44X HE 110.1 . . ?
O9X C44X C45X 108.1(12) . . ?
H7 C44X HE 108.4 . . ?
C45X C44X Cs2 71.1(8) . . ?
C45X C44X H7 110.1 . . ?
C45X C44X HE 110.1 . . ?
Cs2 C45X H1BA 162.9 . . ?
Cs2 C45X H1BB 71.3 . . ?
O10X C45X Cs2 56.6(8) . . ?
O10X C45X C44X 110.3(12) . . ?
O10X C45X H1BA 109.6 . . ?
O10X C45X H1BB 109.6 . . ?
C44X C45X Cs2 86.1(9) . . ?
C44X C45X H1BA 109.6 . . ?
C44X C45X H1BB 109.6 . . ?
H1BA C45X H1BB 108.1 . . ?
Cs2 C42X H0A 71.5 . . ?
Cs2 C42X H0B 162.1 . . ?
O8X C42X Cs2 55.7(9) . . ?
O8X C42X H0A 109.8 . . ?
O8X C42X H0B 109.8 . . ?
O8X C42X C43X 109.4(11) . . ?
H0A C42X H0B 108.2 . . ?
C43X C42X Cs2 86.4(8) . . ?
C43X C42X H0A 109.8 . . ?
C43X C42X H0B 109.8 . . ?
O11X C48X H1CA 109.8 . . ?
O11X C48X H1CB 109.8 . . ?
O11X C48X C49X 109.2(11) . . ?
H1CA C48X H1CB 108.3 . . ?
C49X C48X H1CA 109.8 . . ?
C49X C48X H1CB 109.8 . . ?
Cs2 C43X H1DA 109.0 . . ?
Cs2 C43X H1DB 139.5 . . ?
O9X C43X C42X 108.8(11) . . ?
O9X C43X H1DA 109.9 . . ?
O9X C43X H1DB 109.9 . . ?
C42X C43X Cs2 71.0(7) . . ?
C42X C43X H1DA 109.9 . . ?
C42X C43X H1DB 109.9 . . ?
H1DA C43X H1DB 108.3 . . ?
Cs2 C41X H01W 161.3 . . ?
Cs2 C41X H01X 71.1 . . ?
O8X C41X Cs2 55.4(8) . . ?
O8X C41X H01W 109.8 . . ?
O8X C41X H01X 109.8 . . ?
O8X C41X C40X 109.4(10) . . ?
H01W C41X H01X 108.2 . . ?
C40X C41X Cs2 87.3(7) . . ?
C40X C41X H01W 109.8 . . ?
C40X C41X H01X 109.8 . . ?
Cs2 C49X H01Y 161.2 . . ?
Cs2 C49X HF 74.1 . . ?
O12X C49X Cs2 53.3(8) . . ?
O12X C49X C48X 108.3(10) . . ?
O12X C49X H01Y 110.0 . . ?
O12X C49X HF 110.0 . . ?
C48X C49X Cs2 85.6(8) . . ?
C48X C49X H01Y 110.0 . . ?
C48X C49X HF 110.0 . . ?
H01Y C49X HF 108.4 . . ?
Cs2 C40X H01Z 140.6 . . ?
Cs2 C40X HG 108.4 . . ?
O7X C40X C41X 109.7(9) . . ?
O7X C40X H01Z 109.7 . . ?
O7X C40X HG 109.7 . . ?
C41X C40X Cs2 70.5(6) . . ?
C41X C40X H01Z 109.7 . . ?
C41X C40X HG 109.7 . . ?
H01Z C40X HG 108.2 . . ?
Cs2 C50X H01 74.2 . . ?
Cs2 C50X HH 162.8 . . ?
O12X C50X Cs2 54.5(7) . . ?
O12X C50X H01 110.1 . . ?
O12X C50X HH 110.1 . . ?
O12X C50X C51X 108.2(9) . . ?
H01 C50X HH 108.4 . . ?
C51X C50X Cs2 84.1(6) . . ?
C51X C50X H01 110.1 . . ?
C51X C50X HH 110.1 . . ?
O7X C51X C50X 109.0(9) . . ?
O7X C51X H9 109.9 . . ?
O7X C51X HI 109.9 . . ?
C50X C51X H9 109.9 . . ?
C50X C51X HI 109.9 . . ?
H9 C51X HI 108.3 . . ?
C31X O3X Cs1 97.4(15) . . ?
C31X O3X C32X 111.6(12) . . ?
C32X O3X Cs1 103.2(14) . . ?
C33X O4X Cs1 121.0(11) . . ?
C33X O4X C34X 113.3(12) . . ?
C34X O4X Cs1 120.4(10) . . ?
C39X O1X Cs1 106.6(10) . . ?
C39X O1X C28X 113.5(10) . . ?
C28X O1X Cs1 105.3(10) . . ?
C35X O5X Cs1 102.0(11) . . ?
C36X O5X Cs1 98.8(12) . . ?
C36X O5X C35X 112.9(11) . . ?
C38X O6X Cs1 118.8(10) . . ?
C37X O6X Cs1 120.4(8) . . ?
C37X O6X C38X 113.9(10) . . ?
C30X O2X Cs1 119.2(9) . . ?
C30X O2X C29X 112.2(10) . . ?
C29X O2X Cs1 123.3(8) . . ?
Cs1 C33X H29A 141.8 . . ?
Cs1 C33X H29B 106.1 . . ?
O4X C33X H29A 110.1 . . ?
O4X C33X H29B 110.1 . . ?
O4X C33X C32X 107.9(10) . . ?
H29A C33X H29B 108.4 . . ?
C32X C33X Cs1 71.8(8) . . ?
C32X C33X H29A 110.1 . . ?
C32X C33X H29B 110.1 . . ?
Cs1 C31X H1EA 67.0 . . ?
Cs1 C31X H1EB 162.9 . . ?
O3X C31X Cs1 59.5(13) . . ?
O3X C31X H1EA 110.0 . . ?
O3X C31X H1EB 110.0 . . ?
O3X C31X C30X 108.6(11) . . ?
H1EA C31X H1EB 108.4 . . ?
C30X C31X Cs1 86.8(8) . . ?
C30X C31X H1EA 110.0 . . ?
C30X C31X H1EB 110.0 . . ?
Cs1 C32X H1FA 162.1 . . ?
Cs1 C32X H1FB 72.8 . . ?
O3X C32X Cs1 54.8(13) . . ?
O3X C32X C33X 108.7(11) . . ?
O3X C32X H1FA 110.0 . . ?
O3X C32X H1FB 110.0 . . ?
C33X C32X Cs1 85.6(8) . . ?
C33X C32X H1FA 110.0 . . ?
C33X C32X H1FB 110.0 . . ?
H1FA C32X H1FB 108.3 . . ?
Cs1 C39X H1GA 79.1 . . ?
Cs1 C39X H1GB 161.9 . . ?
O1X C39X Cs1 52.4(9) . . ?
O1X C39X H1GA 109.7 . . ?
O1X C39X H1GB 109.7 . . ?
O1X C39X C38X 109.6(10) . . ?
H1GA C39X H1GB 108.2 . . ?
C38X C39X Cs1 82.1(7) . . ?
C38X C39X H1GA 109.7 . . ?
C38X C39X H1GB 109.7 . . ?
Cs1 C35X H1HA 72.5 . . ?
Cs1 C35X H1HB 163.2 . . ?
O5X C35X Cs1 55.9(10) . . ?
O5X C35X H1HA 109.8 . . ?
O5X C35X H1HB 109.8 . . ?
O5X C35X C34X 109.3(10) . . ?
H1HA C35X H1HB 108.3 . . ?
C34X C35X Cs1 84.9(8) . . ?
C34X C35X H1HA 109.8 . . ?
C34X C35X H1HB 109.8 . . ?
Cs1 C38X H1IA 97.9 . . ?
Cs1 C38X H1IB 148.4 . . ?
O6X C38X C39X 108.8(10) . . ?
O6X C38X H1IA 109.9 . . ?
O6X C38X H1IB 109.9 . . ?
C39X C38X Cs1 75.8(7) . . ?
C39X C38X H1IA 109.9 . . ?
C39X C38X H1IB 109.9 . . ?
H1IA C38X H1IB 108.3 . . ?
Cs1 C34X H00S 104.9 . . ?
Cs1 C34X H00T 142.8 . . ?
O4X C34X C35X 108.6(10) . . ?
O4X C34X H00S 110.0 . . ?
O4X C34X H00T 110.0 . . ?
C35X C34X Cs1 72.6(7) . . ?
C35X C34X H00S 110.0 . . ?
C35X C34X H00T 110.0 . . ?
H00S C34X H00T 108.4 . . ?
Cs1 C30X H00U 111.8 . . ?
Cs1 C30X H00V 137.3 . . ?
O2X C30X C31X 109.8(10) . . ?
O2X C30X H00U 109.7 . . ?
O2X C30X H00V 109.7 . . ?
C31X C30X Cs1 70.1(7) . . ?
C31X C30X H00U 109.7 . . ?
C31X C30X H00V 109.7 . . ?
H00U C30X H00V 108.2 . . ?
Cs1 C36X H00W 161.4 . . ?
Cs1 C36X H00X 66.6 . . ?
O5X C36X Cs1 58.6(11) . . ?
O5X C36X H00W 110.0 . . ?
O5X C36X H00X 110.0 . . ?
O5X C36X C37X 108.3(10) . . ?
H00W C36X H00X 108.4 . . ?
C37X C36X Cs1 88.2(8) . . ?
C37X C36X H00W 110.0 . . ?
C37X C36X H00X 110.0 . . ?
Cs1 C28X H1JA 162.5 . . ?
Cs1 C28X H1JB 77.4 . . ?
O1X C28X Cs1 53.3(9) . . ?
O1X C28X H1JA 109.8 . . ?
O1X C28X H1JB 109.8 . . ?
O1X C28X C29X 109.2(9) . . ?
H1JA C28X H1JB 108.3 . . ?
C29X C28X Cs1 82.6(7) . . ?
C29X C28X H1JA 109.8 . . ?
C29X C28X H1JB 109.8 . . ?
Cs1 C37X H1KA 133.2 . . ?
Cs1 C37X H1KB 116.0 . . ?
O6X C37X C36X 109.5(10) . . ?
O6X C37X H1KA 109.8 . . ?
O6X C37X H1KB 109.8 . . ?
C36X C37X Cs1 69.3(7) . . ?
C36X C37X H1KA 109.8 . . ?
C36X C37X H1KB 109.8 . . ?
H1KA C37X H1KB 108.2 . . ?
Cs1 C29X H1LA 138.6 . . ?
Cs1 C29X H1LB 108.6 . . ?
O2X C29X C28X 110.6(9) . . ?
O2X C29X H1LA 109.5 . . ?
O2X C29X H1LB 109.5 . . ?
C28X C29X Cs1 75.0(7) . . ?
C28X C29X H1LA 109.5 . . ?
C28X C29X H1LB 109.5 . . ?
H1LA C29X H1LB 108.1 . . ?

loop_
_geom_bond_atom_site_label_1
_geom_bond_atom_site_label_2
_geom_bond_distance
_geom_bond_site_symmetry_2
_geom_bond_publ_flag
Cs1 O3 3.14(3) . ?
Cs1 O4 2.983(18) . ?
Cs1 O5 3.11(2) . ?
Cs1 O6 3.041(14) . ?
Cs1 O2 3.050(15) . ?
Cs1 C27 3.107(5) . ?
Cs1 O3X 3.12(3) . ?
Cs1 O4X 2.97(2) . ?
Cs1 O1X 3.14(2) . ?
Cs1 O5X 3.15(3) . ?
Cs1 O6X 2.985(17) . ?
Cs1 O2X 2.913(19) . ?
Cs2 O10 3.107(8) . ?
Cs2 O11 2.986(12) . ?
Cs2 O9 3.019(13) . ?
Cs2 O12 3.088(11) . ?
Cs2 O7 3.004(9) . ?
Cs2 C27X 3.201(8) . ?
Cs2 O10X 3.100(12) . ?
Cs2 O11X 3.139(17) . ?
Cs2 O8X 3.085(19) . ?
Cs2 O9X 2.932(18) . ?
Cs2 O12X 3.204(16) . ?
Cs2 O7X 3.006(12) . ?
O3 C31 1.421(10) . ?
O3 C32 1.423(9) . ?
O4 C33 1.420(10) . ?
O4 C34 1.429(9) . ?
O10 C46 1.434(8) . ?
O10 C45 1.437(9) . ?
O1 C39 1.428(9) . ?
O1 C28 1.437(9) . ?
O5 C35 1.426(10) . ?
O5 C36 1.424(9) . ?
O11 C47 1.423(9) . ?
O11 C48 1.422(8) . ?
O6 C38 1.425(9) . ?
O6 C37 1.428(10) . ?
O2 C30 1.415(9) . ?
O2 C29 1.415(9) . ?
O8 C42 1.417(9) . ?
O8 C41 1.436(9) . ?
O9 C44 1.399(9) . ?
O9 C43 1.443(9) . ?
O12 C49 1.401(9) . ?
O12 C50 1.425(8) . ?
O7 C40 1.416(8) . ?
O7 C51 1.410(9) . ?
C47 H00Y 0.9900 . ?
C47 H 0.9900 . ?
C47 C46 1.498(8) . ?
C33 H00A 0.9900 . ?
C33 H00B 0.9900 . ?
C33 C32 1.497(9) . ?
C31 H00C 0.9900 . ?
C31 H00D 0.9900 . ?
C31 C30 1.494(10) . ?
C32 H00E 0.9900 . ?
C32 H00F 0.9900 . ?
C46 H00Z 0.9900 . ?
C46 HA 0.9900 . ?
C24 H1 0.9500 . ?
C24 C23 1.414(16) . ?
C24 C25 1.382(9) . ?
C23 H2 0.9500 . ?
C23 C22 1.378(15) . ?
C39 H00G 0.9900 . ?
C39 H00H 0.9900 . ?
C39 C38 1.492(10) . ?
C35 H00I 0.9900 . ?
C35 H00J 0.9900 . ?
C35 C34 1.495(10) . ?
C38 H00K 0.9900 . ?
C38 H00L 0.9900 . ?
C34 H00M 0.9900 . ?
C34 H00N 0.9900 . ?
C5 H3 0.9500 . ?
C5 C4 1.371(18) . ?
C5 C6 1.410(19) . ?
C1 C27 1.399(8) . ?
C1 C9 1.415(8) . ?
C1 C2 1.485(7) . ?
C30 H00O 0.9900 . ?
C30 H00P 0.9900 . ?
C21 C26 1.440(8) . ?
C21 C22 1.400(8) . ?
C21 C20 1.422(8) . ?
C14 H6 0.9500 . ?
C14 C13 1.370(15) . ?
C14 C15 1.414(13) . ?
C19 C27 1.441(8) . ?
C19 C18 1.432(8) . ?
C19 C20 1.416(7) . ?
C44 H00 0.9900 . ?
C44 HB 0.9900 . ?
C44 C45 1.502(9) . ?
C13 H8 0.9500 . ?
C13 C12 1.411(9) . ?
C45 H4 0.9900 . ?
C45 HC 0.9900 . ?
C36 H00Q 0.9900 . ?
C36 H00R 0.9900 . ?
C36 C37 1.490(10) . ?
C27 C26 1.437(8) . ?
C42 H01G 0.9900 . ?
C42 H01H 0.9900 . ?
C42 C43 1.490(10) . ?
C10 C18 1.423(8) . ?
C10 C9 1.426(8) . ?
C10 C11 1.431(7) . ?
C28 H01A 0.9900 . ?
C28 H01B 0.9900 . ?
C28 C29 1.496(10) . ?
C37 H01C 0.9900 . ?
C37 H01D 0.9900 . ?
C48 H01I 0.9900 . ?
C48 H01J 0.9900 . ?
C48 C49 1.508(9) . ?
C43 H01K 0.9900 . ?
C43 H01L 0.9900 . ?
C4 H11 0.9500 . ?
C4 C3 1.382(9) . ?
C18 C17 1.447(8) . ?
C8 C9 1.465(7) . ?
C8 C3 1.413(8) . ?
C8 C7 1.395(7) . ?
C26 C25 1.391(8) . ?
C41 H01M 0.9900 . ?
C41 H01N 0.9900 . ?
C41 C40 1.476(10) . ?
C29 H01E 0.9900 . ?
C29 H01F 0.9900 . ?
C49 H01O 0.9900 . ?
C49 H01P 0.9900 . ?
C15 H16 0.9500 . ?
C15 C16 1.400(8) . ?
C12 C17 1.419(8) . ?
C12 C11 1.416(8) . ?
C22 H18 0.9500 . ?
C40 H01Q 0.9900 . ?
C40 H01R 0.9900 . ?
C3 C2 1.489(7) . ?
C16 H20 0.9500 . ?
C16 C17 1.402(8) . ?
C25 H21 0.9500 . ?
C6 H22 0.9500 . ?
C6 C7 1.395(8) . ?
C50 H01S 0.9900 . ?
C50 H01T 0.9900 . ?
C50 C51 1.488(10) . ?
C20 H24 0.9500 . ?
C2 H25A 0.9900 . ?
C2 H25B 0.9900 . ?
C11 H26 0.9500 . ?
C7 H27 0.9500 . ?
C51 H01U 0.9900 . ?
C51 H01V 0.9900 . ?
C24X H1A 0.9500 . ?
C24X C23X 1.407(19) . ?
C24X C25X 1.379(11) . ?
C23X H2A 0.9500 . ?
C23X C22X 1.376(18) . ?
C5X H3A 0.9500 . ?
C5X C4X 1.37(2) . ?
C5X C6X 1.42(3) . ?
C1X C27X 1.400(10) . ?
C1X C9X 1.416(11) . ?
C1X C2X 1.483(9) . ?
C21X C26X 1.416(12) . ?
C21X C22X 1.402(12) . ?
C21X C20X 1.425(10) . ?
C14X H6A 0.9500 . ?
C14X C13X 1.37(2) . ?
C14X C15X 1.419(19) . ?
C19X C27X 1.420(10) . ?
C19X C18X 1.428(11) . ?
C19X C20X 1.438(9) . ?
C13X H8A 0.9500 . ?
C13X C12X 1.421(12) . ?
C27X C26X 1.444(10) . ?
C10X C18X 1.429(10) . ?
C10X C9X 1.420(10) . ?
C10X C11X 1.423(10) . ?
C4X H11A 0.9500 . ?
C4X C3X 1.383(11) . ?
C18X C17X 1.446(10) . ?
C8X C9X 1.470(10) . ?
C8X C3X 1.416(11) . ?
C8X C7X 1.397(10) . ?
C26X C25X 1.403(11) . ?
C15X H16A 0.9500 . ?
C15X C16X 1.389(11) . ?
C12X C17X 1.428(11) . ?
C12X C11X 1.409(10) . ?
C22X H18A 0.9500 . ?
C3X C2X 1.468(10) . ?
C16X H20A 0.9500 . ?
C16X C17X 1.403(10) . ?
C25X H21A 0.9500 . ?
C6X H22A 0.9500 . ?
C6X C7X 1.382(12) . ?
C20X H24A 0.9500 . ?
C2X H25C 0.9900 . ?
C2X H25D 0.9900 . ?
C11X H26A 0.9500 . ?
C7X H27A 0.9500 . ?
O10X C46X 1.433(12) . ?
O10X C45X 1.427(12) . ?
O11X C47X 1.411(12) . ?
O11X C48X 1.421(12) . ?
O8X C42X 1.411(12) . ?
O8X C41X 1.433(11) . ?
O9X C44X 1.421(12) . ?
O9X C43X 1.433(12) . ?
O12X C49X 1.421(12) . ?
O12X C50X 1.410(12) . ?
O7X C40X 1.413(12) . ?
O7X C51X 1.420(11) . ?
C47X H28A 0.9900 . ?
C47X H28B 0.9900 . ?
C47X C46X 1.494(12) . ?
C46X H5 0.9900 . ?
C46X HD 0.9900 . ?
C44X H7 0.9900 . ?
C44X HE 0.9900 . ?
C44X C45X 1.492(12) . ?
C45X H1BA 0.9900 . ?
C45X H1BB 0.9900 . ?
C42X H0A 0.9900 . ?
C42X H0B 0.9900 . ?
C42X C43X 1.486(12) . ?
C48X H1CA 0.9900 . ?
C48X H1CB 0.9900 . ?
C48X C49X 1.500(12) . ?
C43X H1DA 0.9900 . ?
C43X H1DB 0.9900 . ?
C41X H01W 0.9900 . ?
C41X H01X 0.9900 . ?
C41X C40X 1.473(12) . ?
C49X H01Y 0.9900 . ?
C49X HF 0.9900 . ?
C40X H01Z 0.9900 . ?
C40X HG 0.9900 . ?
C50X H01 0.9900 . ?
C50X HH 0.9900 . ?
C50X C51X 1.494(13) . ?
C51X H9 0.9900 . ?
C51X HI 0.9900 . ?
O3X C31X 1.422(11) . ?
O3X C32X 1.432(12) . ?
O4X C33X 1.420(11) . ?
O4X C34X 1.421(11) . ?
O1X C39X 1.422(10) . ?
O1X C28X 1.429(11) . ?
O5X C35X 1.429(11) . ?
O5X C36X 1.419(11) . ?
O6X C38X 1.427(11) . ?
O6X C37X 1.422(11) . ?
O2X C30X 1.414(11) . ?
O2X C29X 1.418(11) . ?
C33X H29A 0.9900 . ?
C33X H29B 0.9900 . ?
C33X C32X 1.501(11) . ?
C31X H1EA 0.9900 . ?
C31X H1EB 0.9900 . ?
C31X C30X 1.496(11) . ?
C32X H1FA 0.9900 . ?
C32X H1FB 0.9900 . ?
C39X H1GA 0.9900 . ?
C39X H1GB 0.9900 . ?
C39X C38X 1.476(12) . ?
C35X H1HA 0.9900 . ?
C35X H1HB 0.9900 . ?
C35X C34X 1.494(11) . ?
C38X H1IA 0.9900 . ?
C38X H1IB 0.9900 . ?
C34X H00S 0.9900 . ?
C34X H00T 0.9900 . ?
C30X H00U 0.9900 . ?
C30X H00V 0.9900 . ?
C36X H00W 0.9900 . ?
C36X H00X 0.9900 . ?
C36X C37X 1.493(11) . ?
C28X H1JA 0.9900 . ?
C28X H1JB 0.9900 . ?
C28X C29X 1.489(11) . ?
C37X H1KA 0.9900 . ?
C37X H1KB 0.9900 . ?
C29X H1LA 0.9900 . ?
C29X H1LB 0.9900 . ?

loop_
_geom_torsion_atom_site_label_1
_geom_torsion_atom_site_label_2
_geom_torsion_atom_site_label_3
_geom_torsion_atom_site_label_4
_geom_torsion
_geom_torsion_site_symmetry_1
_geom_torsion_site_symmetry_2
_geom_torsion_site_symmetry_3
_geom_torsion_site_symmetry_4
_geom_torsion_publ_flag
Cs1 O3 C31 C30 76.5(10) . . . . ?
Cs1 O3 C32 C33 -66.1(11) . . . . ?
Cs1 O4 C33 C32 -37.2(15) . . . . ?
Cs1 O4 C34 C35 26.6(15) . . . . ?
Cs1 O1 C39 C38 66.2(9) . . . . ?
Cs1 O1 C28 C29 -66.2(9) . . . . ?
Cs1 O5 C35 C34 71.7(9) . . . . ?
Cs1 O5 C36 C37 -75.0(10) . . . . ?
Cs1 O6 C38 C39 40.7(11) . . . . ?
Cs1 O6 C37 C36 -23.1(13) . . . . ?
Cs1 O2 C30 C31 18.6(13) . . . . ?
Cs1 O2 C29 C28 -30.9(13) . . . . ?
Cs1 C33 C32 O3 48.3(12) . . . . ?
Cs1 C39 C38 O6 -28.2(9) . . . . ?
Cs1 C35 C34 O4 -18.6(11) . . . . ?
Cs1 C1 C27 Cs2 -143.29(14) . . . . ?
Cs1 C1 C27 C19 -78.8(5) . . . . ?
Cs1 C1 C27 C26 93.2(6) . . . . ?
Cs1 C1 C9 Cs2 135.45(14) . . . . ?
Cs1 C1 C9 C10 70.3(5) . . . . ?
Cs1 C1 C9 C8 -110.9(4) . . . . ?
Cs1 C1 C2 C3 97.2(4) . . . . ?
Cs1 C19 C27 Cs2 144.33(13) . . . . ?
Cs1 C19 C27 C1 79.8(5) . . . . ?
Cs1 C19 C27 C26 -93.9(4) . . . . ?
Cs1 C19 C18 Cs2 -136.32(14) . . . . ?
Cs1 C19 C18 C10 -67.2(5) . . . . ?
Cs1 C19 C18 C17 118.8(6) . . . . ?
Cs1 C19 C20 C21 72.1(4) . . . . ?
Cs1 C27 C26 C21 -84.9(4) . . . . ?
Cs1 C27 C26 C25 92.4(7) . . . . ?
Cs1 C10 C18 Cs2 130.20(12) . . . . ?
Cs1 C10 C18 C19 56.0(5) . . . . ?
Cs1 C10 C18 C17 -128.6(4) . . . . ?
Cs1 C10 C9 Cs2 -129.37(12) . . . . ?
Cs1 C10 C9 C1 -59.4(5) . . . . ?
Cs1 C10 C9 C8 122.2(6) . . . . ?
Cs1 C10 C11 Cs2 166.9(6) . . . . ?
Cs1 C10 C11 C12 83.9(6) . . . . ?
Cs1 C28 C29 O2 20.1(9) . . . . ?
Cs1 C18 C17 Cs2 -176.6(6) . . . . ?
Cs1 C18 C17 C12 -99.2(6) . . . . ?
Cs1 C18 C17 C16 84.1(8) . . . . ?
Cs1 C26 C25 C24 -109.1(8) . . . . ?
Cs1 C1X C27X Cs2 130.79(17) . . . . ?
Cs1 C1X C27X C19X 56.0(7) . . . . ?
Cs1 C1X C27X C26X -128.4(9) . . . . ?
Cs1 C1X C9X Cs2 -134.05(18) . . . . ?
Cs1 C1X C9X C10X -62.2(7) . . . . ?
Cs1 C1X C9X C8X 116.1(6) . . . . ?
Cs1 C1X C2X C3X -74.4(8) . . . . ?
Cs1 C19X C27X Cs2 -132.36(18) . . . . ?
Cs1 C19X C27X C1X -60.2(7) . . . . ?
Cs1 C19X C27X C26X 123.2(6) . . . . ?
Cs1 C19X C18X Cs2 138.7(2) . . . . ?
Cs1 C19X C18X C10X 75.2(7) . . . . ?
Cs1 C19X C18X C17X -100.1(9) . . . . ?
Cs1 C19X C20X C21X -102.0(7) . . . . ?
Cs1 C27X C26X Cs2 163.9(9) . . . . ?
Cs1 C27X C26X C21X 75.0(9) . . . . ?
Cs1 C27X C26X C25X -107.4(11) . . . . ?
Cs1 C10X C18X Cs2 -143.40(18) . . . . ?
Cs1 C10X C18X C19X -82.9(7) . . . . ?
Cs1 C10X C18X C17X 93.4(6) . . . . ?
Cs1 C10X C9X Cs2 140.00(19) . . . . ?
Cs1 C10X C9X C1X 74.0(7) . . . . ?
Cs1 C10X C9X C8X -104.0(9) . . . . ?
Cs1 C10X C11X C12X -78.9(6) . . . . ?
Cs1 C18X C17X C12X 78.6(6) . . . . ?
Cs1 C18X C17X C16X -99.1(10) . . . . ?
Cs1 C12X C17X C18X -57.9(5) . . . . ?
Cs1 C12X C17X C16X 120.1(8) . . . . ?
Cs1 C12X C11X C10X 57.9(5) . . . . ?
Cs1 O3X C31X C30X 74.6(12) . . . . ?
Cs1 O3X C32X C33X -70.3(12) . . . . ?
Cs1 O4X C33X C32X -28.6(19) . . . . ?
Cs1 O4X C34X C35X 30.3(18) . . . . ?
Cs1 O1X C39X C38X 62.7(12) . . . . ?
Cs1 O1X C28X C29X -64.5(11) . . . . ?
Cs1 O5X C35X C34X 69.5(11) . . . . ?
Cs1 O5X C36X C37X -76.1(11) . . . . ?
Cs1 O6X C38X C39X 40.8(14) . . . . ?
Cs1 O6X C37X C36X -13.3(17) . . . . ?
Cs1 O2X C30X C31X 19.6(16) . . . . ?
Cs1 O2X C29X C28X -25.1(17) . . . . ?
Cs1 C33X C32X O3X 50.5(14) . . . . ?
Cs1 C31X C30X O2X -13.8(12) . . . . ?
Cs1 C39X C38X O6X -27.0(10) . . . . ?
Cs1 C35X C34X O4X -20.4(13) . . . . ?
Cs1 C36X C37X O6X 9.3(12) . . . . ?
Cs1 C28X C29X O2X 16.0(11) . . . . ?
Cs2 O10 C46 C47 70.6(10) . . . . ?
Cs2 O10 C45 C44 -74.8(9) . . . . ?
Cs2 O11 C47 C46 28.9(12) . . . . ?
Cs2 O11 C48 C49 -30.2(10) . . . . ?
Cs2 O8 C42 C43 67.6(8) . . . . ?
Cs2 O8 C41 C40 -72.5(7) . . . . ?
Cs2 O9 C44 C45 -24.5(11) . . . . ?
Cs2 O9 C43 C42 28.6(11) . . . . ?
Cs2 O12 C49 C48 -68.3(8) . . . . ?
Cs2 O12 C50 C51 69.0(7) . . . . ?
Cs2 O7 C40 C41 -25.1(9) . . . . ?
Cs2 O7 C51 C50 29.8(8) . . . . ?
Cs2 C47 C46 O10 -50.2(8) . . . . ?
Cs2 C1 C27 Cs1 143.29(14) . . . . ?
Cs2 C1 C27 C19 64.5(5) . . . . ?
Cs2 C1 C27 C26 -123.5(6) . . . . ?
Cs2 C1 C9 Cs1 -135.45(14) . . . . ?
Cs2 C1 C9 C10 -65.1(5) . . . . ?
Cs2 C1 C9 C8 113.6(4) . . . . ?
Cs2 C1 C2 C3 -81.9(5) . . . . ?
Cs2 C19 C27 Cs1 -144.33(13) . . . . ?
Cs2 C19 C27 C1 -64.6(5) . . . . ?
Cs2 C19 C27 C26 121.7(4) . . . . ?
Cs2 C19 C18 Cs1 136.32(14) . . . . ?
Cs2 C19 C18 C10 69.1(5) . . . . ?
Cs2 C19 C18 C17 -104.8(6) . . . . ?
Cs2 C19 C20 Cs1 -163.1(5) . . . . ?
Cs2 C19 C20 C21 -91.0(5) . . . . ?
Cs2 C44 C45 O10 53.3(7) . . . . ?
Cs2 C27 C26 Cs1 169.2(5) . . . . ?
Cs2 C27 C26 C21 84.3(6) . . . . ?
Cs2 C27 C26 C25 -98.4(7) . . . . ?
Cs2 C42 C43 O9 -18.9(8) . . . . ?
Cs2 C10 C18 Cs1 -130.20(12) . . . . ?
Cs2 C10 C18 C19 -74.2(5) . . . . ?
Cs2 C10 C18 C17 101.2(4) . . . . ?
Cs2 C10 C9 Cs1 129.37(12) . . . . ?
Cs2 C10 C9 C1 70.0(5) . . . . ?
Cs2 C10 C9 C8 -108.4(6) . . . . ?
Cs2 C10 C11 C12 -83.0(4) . . . . ?
Cs2 C48 C49 O12 48.4(6) . . . . ?
Cs2 C18 C17 C12 77.4(5) . . . . ?
Cs2 C18 C17 C16 -99.4(7) . . . . ?
Cs2 C41 C40 O7 17.1(6) . . . . ?
Cs2 C50 C51 O7 -20.8(6) . . . . ?
Cs2 C1X C27X Cs1 -130.79(17) . . . . ?
Cs2 C1X C27X C19X -74.7(7) . . . . ?
Cs2 C1X C27X C26X 100.8(9) . . . . ?
Cs2 C1X C9X Cs1 134.05(18) . . . . ?
Cs2 C1X C9X C10X 71.8(7) . . . . ?
Cs2 C1X C9X C8X -109.8(6) . . . . ?
Cs2 C1X C2X C3X 90.2(7) . . . . ?
Cs2 C19X C27X Cs1 132.36(18) . . . . ?
Cs2 C19X C27X C1X 72.1(7) . . . . ?
Cs2 C19X C27X C26X -104.4(6) . . . . ?
Cs2 C19X C18X Cs1 -138.7(2) . . . . ?
Cs2 C19X C18X C10X -63.5(7) . . . . ?
Cs2 C19X C18X C17X 121.3(9) . . . . ?
Cs2 C19X C20X C21X 75.3(7) . . . . ?
Cs2 C27X C26X C21X -88.9(7) . . . . ?
Cs2 C27X C26X C25X 88.8(11) . . . . ?
Cs2 C10X C18X Cs1 143.40(18) . . . . ?
Cs2 C10X C18X C19X 60.5(7) . . . . ?
Cs2 C10X C18X C17X -123.1(6) . . . . ?
Cs2 C10X C9X Cs1 -140.00(19) . . . . ?
Cs2 C10X C9X C1X -66.0(7) . . . . ?
Cs2 C10X C9X C8X 116.0(9) . . . . ?
Cs2 C10X C11X Cs1 167.9(7) . . . . ?
Cs2 C10X C11X C12X 89.0(7) . . . . ?
Cs2 C18X C17X Cs1 -165.4(7) . . . . ?
Cs2 C18X C17X C12X -86.8(8) . . . . ?
Cs2 C18X C17X C16X 95.5(11) . . . . ?
Cs2 C26X C25X C24X -116.2(10) . . . . ?
Cs2 O10X C46X C47X 74.2(16) . . . . ?
Cs2 O10X C45X C44X -70.7(14) . . . . ?
Cs2 O11X C47X C46X 33.8(17) . . . . ?
Cs2 O11X C48X C49X -33.7(16) . . . . ?
Cs2 O8X C42X C43X 71.3(11) . . . . ?
Cs2 O8X C41X C40X -72.3(11) . . . . ?
Cs2 O9X C44X C45X -27.8(17) . . . . ?
Cs2 O9X C43X C42X 24.1(17) . . . . ?
Cs2 O12X C49X C48X -69.7(12) . . . . ?
Cs2 O12X C50X C51X 68.4(10) . . . . ?
Cs2 O7X C40X C41X -24.5(12) . . . . ?
Cs2 O7X C51X C50X 30.4(13) . . . . ?
Cs2 C47X C46X O10X -52.5(13) . . . . ?
Cs2 C44X C45X O10X 52.2(12) . . . . ?
Cs2 C42X C43X O9X -16.5(12) . . . . ?
Cs2 C41X C40X O7X 17.4(9) . . . . ?
Cs2 C50X C51X O7X -19.9(9) . . . . ?
O3 C31 C30 Cs1 -55.6(13) . . . . ?
O3 C31 C30 O2 -69.3(16) . . . . ?
O4 C33 C32 Cs1 25.1(11) . . . . ?
O4 C33 C32 O3 73.4(17) . . . . ?
O1 C39 C38 Cs1 -49.1(9) . . . . ?
O1 C39 C38 O6 -77.3(14) . . . . ?
O1 C28 C29 O2 66.9(13) . . . . ?
O5 C35 C34 Cs1 -52.1(10) . . . . ?
O5 C35 C34 O4 -70.8(15) . . . . ?
O5 C36 C37 Cs1 53.7(10) . . . . ?
O5 C36 C37 O6 70.5(15) . . . . ?
O11 C47 C46 Cs2 -19.8(9) . . . . ?
O11 C47 C46 O10 -70.0(13) . . . . ?
O11 C48 C49 Cs2 20.7(7) . . . . ?
O11 C48 C49 O12 69.0(10) . . . . ?
O8 C42 C43 O9 -67.7(11) . . . . ?
O8 C41 C40 Cs2 54.2(7) . . . . ?
O8 C41 C40 O7 71.3(9) . . . . ?
O9 C44 C45 Cs2 17.2(8) . . . . ?
O9 C44 C45 O10 70.5(12) . . . . ?
O12 C50 C51 Cs2 -49.2(6) . . . . ?
O12 C50 C51 O7 -70.0(9) . . . . ?
C47 O11 C48 Cs2 -148.0(14) . . . . ?
C47 O11 C48 C49 -178.1(10) . . . . ?
C33 O4 C34 Cs1 148(2) . . . . ?
C33 O4 C34 C35 174.7(15) . . . . ?
C31 O3 C32 Cs1 -107(2) . . . . ?
C31 O3 C32 C33 -173.1(16) . . . . ?
C32 O3 C31 C30 -173.4(16) . . . . ?
C46 O10 C45 Cs2 -110.0(11) . . . . ?
C46 O10 C45 C44 175.2(10) . . . . ?
C24 C23 C22 C21 -4(3) . . . . ?
C23 C24 C25 C26 -2(2) . . . . ?
C39 O1 C28 Cs1 -112.7(14) . . . . ?
C39 O1 C28 C29 -178.9(12) . . . . ?
C35 O5 C36 C37 177.4(13) . . . . ?
C38 O6 C37 Cs1 -141.2(15) . . . . ?
C38 O6 C37 C36 -164.4(11) . . . . ?
C34 O4 C33 Cs1 -148(2) . . . . ?
C34 O4 C33 C32 174.7(14) . . . . ?
C5 C4 C3 C8 -1.1(14) . . . . ?
C5 C4 C3 C2 176.1(9) . . . . ?
C5 C6 C7 C8 2.5(13) . . . . ?
C1 C27 C26 Cs1 -88.2(6) . . . . ?
C1 C27 C26 C21 -173.1(6) . . . . ?
C1 C27 C26 C25 4.2(11) . . . . ?
C30 O2 C29 C28 179.5(12) . . . . ?
C21 C26 C25 C24 -0.9(10) . . . . ?
C14 C13 C12 C17 0.6(13) . . . . ?
C14 C13 C12 C11 -177.1(9) . . . . ?
C14 C15 C16 C17 0.5(12) . . . . ?
C19 C27 C26 Cs1 84.5(4) . . . . ?
C19 C27 C26 C21 -0.5(6) . . . . ?
C19 C27 C26 C25 176.9(6) . . . . ?
C19 C18 C17 Cs2 96.0(7) . . . . ?
C19 C18 C17 C12 173.4(6) . . . . ?
C19 C18 C17 C16 -3.4(11) . . . . ?
C44 O9 C43 C42 -175.7(10) . . . . ?
C13 C14 C15 C16 0.6(16) . . . . ?
C13 C12 C17 Cs2 -124.3(6) . . . . ?
C13 C12 C17 C18 -176.6(6) . . . . ?
C13 C12 C17 C16 0.6(10) . . . . ?
C13 C12 C11 Cs2 122.0(8) . . . . ?
C13 C12 C11 C10 176.6(7) . . . . ?
C45 O10 C46 Cs2 108.4(10) . . . . ?
C45 O10 C46 C47 179.0(10) . . . . ?
C36 O5 C35 Cs1 107.3(15) . . . . ?
C36 O5 C35 C34 179.0(13) . . . . ?
C27 C1 C9 Cs1 -67.4(5) . . . . ?
C27 C1 C9 Cs2 68.0(5) . . . . ?
C27 C1 C9 C10 2.9(8) . . . . ?
C27 C1 C9 C8 -178.4(5) . . . . ?
C27 C1 C2 C3 177.0(6) . . . . ?
C27 C19 C18 Cs1 69.9(4) . . . . ?
C27 C19 C18 Cs2 -66.4(5) . . . . ?
C27 C19 C18 C10 2.7(8) . . . . ?
C27 C19 C18 C17 -171.2(6) . . . . ?
C27 C19 C20 Cs1 -73.4(4) . . . . ?
C27 C19 C20 C21 -1.3(6) . . . . ?
C27 C26 C25 C24 -178.0(9) . . . . ?
C42 O8 C41 Cs2 -111.0(10) . . . . ?
C42 O8 C41 C40 176.5(8) . . . . ?
C10 C18 C17 Cs2 -78.6(4) . . . . ?
C10 C18 C17 C12 -1.2(6) . . . . ?
C10 C18 C17 C16 -178.0(6) . . . . ?
C28 O1 C39 Cs1 114.7(13) . . . . ?
C28 O1 C39 C38 -179.1(12) . . . . ?
C37 O6 C38 Cs1 141.9(14) . . . . ?
C37 O6 C38 C39 -177.5(11) . . . . ?
C48 O11 C47 Cs2 147.9(13) . . . . ?
C48 O11 C47 C46 176.8(9) . . . . ?
C43 O9 C44 Cs2 -156.1(15) . . . . ?
C43 O9 C44 C45 179.4(10) . . . . ?
C4 C5 C6 C7 -4.7(17) . . . . ?
C4 C3 C2 C1 -175.7(8) . . . . ?
C18 C19 C27 Cs1 -82.7(5) . . . . ?
C18 C19 C27 Cs2 61.6(4) . . . . ?
C18 C19 C27 C1 -2.9(8) . . . . ?
C18 C19 C27 C26 -176.7(5) . . . . ?
C18 C19 C20 Cs1 104.0(6) . . . . ?
C18 C19 C20 C21 176.1(6) . . . . ?
C18 C10 C9 Cs1 56.3(5) . . . . ?
C18 C10 C9 Cs2 -73.1(5) . . . . ?
C18 C10 C9 C1 -3.1(8) . . . . ?
C18 C10 C9 C8 178.5(6) . . . . ?
C18 C10 C11 Cs2 83.4(4) . . . . ?
C18 C10 C11 C12 0.5(6) . . . . ?
C8 C3 C2 C1 1.8(6) . . . . ?
C26 C21 C22 C23 0.4(15) . . . . ?
C26 C21 C20 Cs1 55.0(4) . . . . ?
C26 C21 C20 C19 1.0(6) . . . . ?
C41 O8 C42 Cs2 107.7(10) . . . . ?
C41 O8 C42 C43 175.3(9) . . . . ?
C9 C1 C27 Cs1 78.9(5) . . . . ?
C9 C1 C27 Cs2 -64.4(5) . . . . ?
C9 C1 C27 C19 0.2(8) . . . . ?
C9 C1 C27 C26 172.1(6) . . . . ?
C9 C1 C2 C3 -0.9(6) . . . . ?
C9 C10 C18 Cs1 -55.8(5) . . . . ?
C9 C10 C18 Cs2 74.4(5) . . . . ?
C9 C10 C18 C19 0.2(8) . . . . ?
C9 C10 C18 C17 175.6(5) . . . . ?
C9 C10 C11 Cs2 -90.9(6) . . . . ?
C9 C10 C11 C12 -173.9(6) . . . . ?
C9 C8 C3 C4 175.8(7) . . . . ?
C9 C8 C3 C2 -2.0(7) . . . . ?
C9 C8 C7 C6 -175.7(7) . . . . ?
C29 O2 C30 Cs1 151.3(17) . . . . ?
C29 O2 C30 C31 169.9(12) . . . . ?
C49 O12 C50 Cs2 113.9(9) . . . . ?
C49 O12 C50 C51 -177.1(8) . . . . ?
C15 C14 C13 C12 -1.1(16) . . . . ?
C15 C16 C17 Cs2 108.7(6) . . . . ?
C15 C16 C17 C18 175.3(7) . . . . ?
C15 C16 C17 C12 -1.1(9) . . . . ?
C22 C21 C26 Cs1 119.4(6) . . . . ?
C22 C21 C26 C27 179.6(6) . . . . ?
C22 C21 C26 C25 1.8(9) . . . . ?
C22 C21 C20 Cs1 -125.0(8) . . . . ?
C22 C21 C20 C19 -178.9(8) . . . . ?
C40 O7 C51 Cs2 150.0(9) . . . . ?
C40 O7 C51 C50 179.8(7) . . . . ?
C3 C8 C9 Cs1 -70.2(5) . . . . ?
C3 C8 C9 Cs2 91.3(5) . . . . ?
C3 C8 C9 C1 1.3(7) . . . . ?
C3 C8 C9 C10 179.9(6) . . . . ?
C3 C8 C7 C6 0.3(10) . . . . ?
C25 C24 C23 C22 5(3) . . . . ?
C6 C5 C4 C3 4.0(17) . . . . ?
C17 C12 C11 Cs2 -55.8(5) . . . . ?
C17 C12 C11 C10 -1.2(6) . . . . ?
C50 O12 C49 Cs2 -113.2(8) . . . . ?
C50 O12 C49 C48 178.5(8) . . . . ?
C20 C21 C26 Cs1 -60.6(5) . . . . ?
C20 C21 C26 C27 -0.3(6) . . . . ?
C20 C21 C26 C25 -178.1(5) . . . . ?
C20 C21 C22 C23 -179.7(12) . . . . ?
C20 C19 C27 Cs1 95.1(4) . . . . ?
C20 C19 C27 Cs2 -120.6(4) . . . . ?
C20 C19 C27 C1 174.8(5) . . . . ?
C20 C19 C27 C26 1.1(6) . . . . ?
C20 C19 C18 Cs1 -107.2(6) . . . . ?
C20 C19 C18 Cs2 116.5(6) . . . . ?
C20 C19 C18 C10 -174.4(6) . . . . ?
C20 C19 C18 C17 11.6(11) . . . . ?
C2 C1 C27 Cs1 -98.8(6) . . . . ?
C2 C1 C27 Cs2 117.9(6) . . . . ?
C2 C1 C27 C19 -177.6(5) . . . . ?
C2 C1 C27 C26 -5.7(10) . . . . ?
C2 C1 C9 Cs1 110.7(4) . . . . ?
C2 C1 C9 Cs2 -113.8(4) . . . . ?
C2 C1 C9 C10 -178.9(5) . . . . ?
C2 C1 C9 C8 -0.2(6) . . . . ?
C11 C10 C18 Cs1 129.1(4) . . . . ?
C11 C10 C18 Cs2 -100.7(4) . . . . ?
C11 C10 C18 C19 -174.9(5) . . . . ?
C11 C10 C18 C17 0.5(6) . . . . ?
C11 C10 C9 Cs1 -129.8(6) . . . . ?
C11 C10 C9 Cs2 100.8(6) . . . . ?
C11 C10 C9 C1 170.8(5) . . . . ?
C11 C10 C9 C8 -7.6(10) . . . . ?
C11 C12 C17 Cs2 53.9(4) . . . . ?
C11 C12 C17 C18 1.5(7) . . . . ?
C11 C12 C17 C16 178.7(5) . . . . ?
C7 C8 C9 Cs1 106.1(7) . . . . ?
C7 C8 C9 Cs2 -92.4(7) . . . . ?
C7 C8 C9 C1 177.6(7) . . . . ?
C7 C8 C9 C10 -3.8(11) . . . . ?
C7 C8 C3 C4 -1.0(11) . . . . ?
C7 C8 C3 C2 -178.8(6) . . . . ?
C51 O7 C40 Cs2 -149.3(9) . . . . ?
C51 O7 C40 C41 -174.4(7) . . . . ?
C24X C23X C22X C21X -1(2) . . . . ?
C23X C24X C25X C26X -2.0(19) . . . . ?
C5X C4X C3X C8X -2(2) . . . . ?
C5X C4X C3X C2X 178.5(13) . . . . ?
C5X C6X C7X C8X 1(2) . . . . ?
C1X C27X C26X Cs2 -88.4(10) . . . . ?
C1X C27X C26X C21X -177.3(9) . . . . ?
C1X C27X C26X C25X 0.4(17) . . . . ?
C21X C26X C25X C24X 0.6(15) . . . . ?
C14X C13X C12X Cs1 -80(3) . . . . ?
C14X C13X C12X C17X 5(3) . . . . ?
C14X C13X C12X C11X -174(2) . . . . ?
C14X C15X C16X C17X -3(2) . . . . ?
C19X C27X C26X Cs2 87.6(6) . . . . ?
C19X C27X C26X C21X -1.3(9) . . . . ?
C19X C27X C26X C25X 176.4(10) . . . . ?
C19X C18X C17X Cs1 97.3(9) . . . . ?
C19X C18X C17X C12X 175.9(8) . . . . ?
C19X C18X C17X C16X -1.8(16) . . . . ?
C13X C14X C15X C16X 6(4) . . . . ?
C13X C12X C17X Cs1 -121.2(11) . . . . ?
C13X C12X C17X C18X -179.1(11) . . . . ?
C13X C12X C17X C16X -1.1(15) . . . . ?
C13X C12X C11X Cs1 120.9(14) . . . . ?
C13X C12X C11X C10X 178.9(13) . . . . ?
C27X C1X C9X Cs1 64.7(7) . . . . ?
C27X C1X C9X Cs2 -69.3(7) . . . . ?
C27X C1X C9X C10X 2.5(12) . . . . ?
C27X C1X C9X C8X -179.2(7) . . . . ?
C27X C1X C2X C3X 179.6(8) . . . . ?
C27X C19X C18X Cs1 -73.3(7) . . . . ?
C27X C19X C18X Cs2 65.3(7) . . . . ?
C27X C19X C18X C10X 1.9(12) . . . . ?
C27X C19X C18X C17X -173.4(8) . . . . ?
C27X C19X C20X C21X -2.1(9) . . . . ?
C27X C26X C25X C24X -176.9(11) . . . . ?
C10X C18X C17X Cs1 -78.5(6) . . . . ?
C10X C18X C17X C12X 0.2(9) . . . . ?
C10X C18X C17X C16X -177.5(9) . . . . ?
C4X C5X C6X C7X -3(3) . . . . ?
C4X C3X C2X C1X 177.5(11) . . . . ?
C18X C19X C27X Cs1 60.5(6) . . . . ?
C18X C19X C27X Cs2 -71.9(7) . . . . ?
C18X C19X C27X C1X 0.2(12) . . . . ?
C18X C19X C27X C26X -176.3(7) . . . . ?
C18X C19X C20X C21X 176.1(8) . . . . ?
C18X C10X C9X Cs1 -74.3(6) . . . . ?
C18X C10X C9X Cs2 65.7(7) . . . . ?
C18X C10X C9X C1X -0.4(11) . . . . ?
C18X C10X C9X C8X -178.3(8) . . . . ?
C18X C10X C11X Cs1 78.7(6) . . . . ?
C18X C10X C11X C12X -0.1(9) . . . . ?
C8X C3X C2X C1X -1.8(9) . . . . ?
C26X C21X C22X C23X -0.8(18) . . . . ?
C26X C21X C20X C19X 1.2(9) . . . . ?
C9X C1X C27X Cs1 -58.4(7) . . . . ?
C9X C1X C27X Cs2 72.4(7) . . . . ?
C9X C1X C27X C19X -2.4(12) . . . . ?
C9X C1X C27X C26X 173.2(8) . . . . ?
C9X C1X C2X C3X 1.7(9) . . . . ?
C9X C10X C18X Cs1 81.1(7) . . . . ?
C9X C10X C18X Cs2 -62.3(7) . . . . ?
C9X C10X C18X C19X -1.8(11) . . . . ?
C9X C10X C18X C17X 174.6(7) . . . . ?
C9X C10X C11X Cs1 -94.9(9) . . . . ?
C9X C10X C11X C12X -173.7(8) . . . . ?
C9X C8X C3X C4X -178.1(10) . . . . ?
C9X C8X C3X C2X 1.2(10) . . . . ?
C9X C8X C7X C6X 178.3(11) . . . . ?
C15X C14X C13X C12X -7(4) . . . . ?
C15X C16X C17X Cs1 105.7(9) . . . . ?
C15X C16X C17X C18X 177.6(10) . . . . ?
C15X C16X C17X C12X 0.2(14) . . . . ?
C22X C21X C26X Cs2 124.8(9) . . . . ?
C22X C21X C26X C27X 178.9(10) . . . . ?
C22X C21X C26X C25X 0.8(14) . . . . ?
C22X C21X C20X C19X -177.5(11) . . . . ?
C3X C8X C9X Cs1 97.2(7) . . . . ?
C3X C8X C9X Cs2 -78.8(7) . . . . ?
C3X C8X C9X C1X -0.2(9) . . . . ?
C3X C8X C9X C10X 177.9(8) . . . . ?
C3X C8X C7X C6X 0.6(14) . . . . ?
C25X C24X C23X C22X 2(2) . . . . ?
C6X C5X C4X C3X 4(3) . . . . ?
C17X C12X C11X Cs1 -57.7(6) . . . . ?
C17X C12X C11X C10X 0.2(9) . . . . ?
C20X C21X C26X Cs2 -54.1(7) . . . . ?
C20X C21X C26X C27X 0.0(10) . . . . ?
C20X C21X C26X C25X -178.0(8) . . . . ?
C20X C21X C22X C23X 177.8(13) . . . . ?
C20X C19X C27X Cs1 -121.1(6) . . . . ?
C20X C19X C27X Cs2 106.5(6) . . . . ?
C20X C19X C27X C1X 178.6(7) . . . . ?
C20X C19X C27X C26X 2.1(9) . . . . ?
C20X C19X C18X Cs1 108.7(8) . . . . ?
C20X C19X C18X Cs2 -112.7(9) . . . . ?
C20X C19X C18X C10X -176.1(8) . . . . ?
C20X C19X C18X C17X 8.6(15) . . . . ?
C2X C1X C27X Cs1 123.8(9) . . . . ?
C2X C1X C27X Cs2 -105.4(8) . . . . ?
C2X C1X C27X C19X 179.8(8) . . . . ?
C2X C1X C27X C26X -4.6(15) . . . . ?
C2X C1X C9X Cs1 -117.1(5) . . . . ?
C2X C1X C9X Cs2 108.9(6) . . . . ?
C2X C1X C9X C10X -179.3(7) . . . . ?
C2X C1X C9X C8X -0.9(9) . . . . ?
C11X C10X C18X Cs1 -93.5(6) . . . . ?
C11X C10X C18X Cs2 123.1(6) . . . . ?
C11X C10X C18X C19X -176.4(7) . . . . ?
C11X C10X C18X C17X 0.0(9) . . . . ?
C11X C10X C9X Cs1 98.8(9) . . . . ?
C11X C10X C9X Cs2 -121.2(9) . . . . ?
C11X C10X C9X C1X 172.7(8) . . . . ?
C11X C10X C9X C8X -5.2(15) . . . . ?
C11X C12X C17X Cs1 57.6(6) . . . . ?
C11X C12X C17X C18X -0.2(9) . . . . ?
C11X C12X C17X C16X 177.8(8) . . . . ?
C7X C8X C9X Cs1 -80.8(10) . . . . ?
C7X C8X C9X Cs2 103.2(9) . . . . ?
C7X C8X C9X C1X -178.1(9) . . . . ?
C7X C8X C9X C10X 0.0(15) . . . . ?
C7X C8X C3X C4X 0.1(15) . . . . ?
C7X C8X C3X C2X 179.5(8) . . . . ?
O11X C47X C46X Cs2 -25.9(14) . . . . ?
O11X C47X C46X O10X -78(2) . . . . ?
O11X C48X C49X Cs2 23.5(11) . . . . ?
O11X C48X C49X O12X 72.5(16) . . . . ?
O8X C42X C43X Cs2 -51.7(10) . . . . ?
O8X C42X C43X O9X -68.2(17) . . . . ?
O8X C41X C40X Cs2 51.7(10) . . . . ?
O8X C41X C40X O7X 69.1(14) . . . . ?
O9X C44X C45X Cs2 19.0(12) . . . . ?
O9X C44X C45X O10X 71.2(18) . . . . ?
O12X C50X C51X O7X -69.5(13) . . . . ?
C47X O11X C48X C49X -172.4(15) . . . . ?
C46X O10X C45X Cs2 -108.6(17) . . . . ?
C46X O10X C45X C44X -179.3(16) . . . . ?
C44X O9X C43X Cs2 153(2) . . . . ?
C44X O9X C43X C42X 177.0(15) . . . . ?
C45X O10X C46X Cs2 107.8(16) . . . . ?
C45X O10X C46X C47X -178.0(16) . . . . ?
C42X O8X C41X Cs2 -108.4(15) . . . . ?
C42X O8X C41X C40X 179.3(13) . . . . ?
C48X O11X C47X Cs2 140.8(18) . . . . ?
C48X O11X C47X C46X 174.6(14) . . . . ?
C43X O9X C44X Cs2 -153(2) . . . . ?
C43X O9X C44X C45X 179.3(15) . . . . ?
C41X O8X C42X Cs2 108.4(14) . . . . ?
C41X O8X C42X C43X 179.7(13) . . . . ?
C49X O12X C50X Cs2 114.1(13) . . . . ?
C49X O12X C50X C51X -177.5(12) . . . . ?
C40X O7X C51X C50X -177.8(10) . . . . ?
C50X O12X C49X Cs2 -113.2(13) . . . . ?
C50X O12X C49X C48X 177.1(12) . . . . ?
C51X O7X C40X Cs2 -152.9(14) . . . . ?
C51X O7X C40X C41X -177.4(11) . . . . ?
O3X C31X C30X Cs1 -56.3(15) . . . . ?
O3X C31X C30X O2X -70(2) . . . . ?
O4X C33X C32X Cs1 19.2(14) . . . . ?
O4X C33X C32X O3X 70(2) . . . . ?
O1X C39X C38X Cs1 -45.3(11) . . . . ?
O1X C39X C38X O6X -72.3(16) . . . . ?
O1X C28X C29X Cs1 46.9(11) . . . . ?
O1X C28X C29X O2X 62.8(16) . . . . ?
O5X C35X C34X Cs1 -51.2(11) . . . . ?
O5X C35X C34X O4X -71.6(18) . . . . ?
O5X C36X C37X Cs1 56.0(12) . . . . ?
O5X C36X C37X O6X 65.3(18) . . . . ?
C33X O4X C34X Cs1 155(3) . . . . ?
C33X O4X C34X C35X -175.1(17) . . . . ?
C31X O3X C32X Cs1 -104(2) . . . . ?
C31X O3X C32X C33X -173.9(18) . . . . ?
C32X O3X C31X Cs1 107(2) . . . . ?
C32X O3X C31X C30X -178.1(18) . . . . ?
C39X O1X C28X Cs1 -116.2(17) . . . . ?
C39X O1X C28X C29X 179.2(14) . . . . ?
C35X O5X C36X Cs1 -107.1(16) . . . . ?
C35X O5X C36X C37X 176.8(15) . . . . ?
C38X O6X C37X Cs1 -151(2) . . . . ?
C38X O6X C37X C36X -163.9(14) . . . . ?
C34X O4X C33X Cs1 -154(3) . . . . ?
C34X O4X C33X C32X 176.9(17) . . . . ?
C30X O2X C29X Cs1 -154(2) . . . . ?
C30X O2X C29X C28X -179.2(14) . . . . ?
C36X O5X C35X Cs1 105.1(17) . . . . ?
C36X O5X C35X C34X 174.6(15) . . . . ?
C28X O1X C39X Cs1 115.5(17) . . . . ?
C28X O1X C39X C38X 178.2(14) . . . . ?
C37X O6X C38X Cs1 151.1(18) . . . . ?
C37X O6X C38X C39X -168.1(14) . . . . ?
C29X O2X C30X Cs1 155(2) . . . . ?
C29X O2X C30X C31X 175.0(14) . . . . ?
